data_7007886
loop_
_publ_author_name
'Boss, Sally R.'
'Coles, Martyn P.'
'Eyre-Brook, Vicki'
'Garc\'ia, Felipe'
'Haigh, Robert'
'Hitchcock, Peter B.'
'McPartlin, Mary'
'Morey, James V.'
'Naka, Hiroshi'
'Raithby, Paul R.'
'Sparkes, Hazel A.'
'Tate, Christopher W.'
'Wheatley, Andrew E. H.'

_publ_section_title
;
 Encapsulation of hydride by molecular main group metal clusters:
 manipulating the source and coordination sphere of the interstitial
 ion.
;
_journal_issue 47
_journal_name_full 'Dalton transactions (Cambridge, England : 2003)'
_journal_page_first 5574
_journal_page_last 5582
_journal_paper_doi 10.1039/b612782g
_journal_year 2006
_chemical_formula_sum 'C95 H118.5 Al2 Li9 N12'
_chemical_formula_weight 1544.94
_chemical_name_systematic
;
?
;
_space_group_IT_number 2
_symmetry_cell_setting triclinic
_symmetry_space_group_name_Hall '-P 1'
_symmetry_space_group_name_H-M 'P -1'
_atom_sites_solution_hydrogens geom
_atom_sites_solution_primary direct
_atom_sites_solution_secondary difmap
_audit_creation_method SHELXL-97
_cell_angle_alpha 89.91(3)
_cell_angle_beta 79.01(3)
_cell_angle_gamma 71.23(3)
_cell_formula_units_Z 2
_cell_length_a 15.288(3)
_cell_length_b 17.861(4)
_cell_length_c 18.576(4)
_cell_measurement_reflns_used 53192
_cell_measurement_temperature 150(2)
_cell_measurement_theta_max 25.04
_cell_measurement_theta_min 3.52
_cell_volume 4705(2)
_computing_cell_refinement DENZO
_computing_data_collection 'Nonius control software'
_computing_data_reduction DENZO
_computing_publication_material 'SHELXL-97 (Sheldrick, 1997)'
_computing_structure_refinement 'SHELXL-97 (Sheldrick, 1997)'
_computing_structure_solution 'SHELXS-97 (Sheldrick, 1990)'
_diffrn_ambient_temperature 150(2)
_diffrn_measured_fraction_theta_full 0.991
_diffrn_measured_fraction_theta_max 0.991
_diffrn_measurement_device_type 'Bruker Nonius CCD diffractometer'
_diffrn_measurement_method ' omega and phi scans'
_diffrn_radiation_monochromator graphite
_diffrn_radiation_source 'fine-focus sealed tube'
_diffrn_radiation_type MoK\a
_diffrn_radiation_wavelength 0.71073
_diffrn_reflns_av_R_equivalents 0.0347
_diffrn_reflns_av_sigmaI/netI 0.0310
_diffrn_reflns_limit_h_max 18
_diffrn_reflns_limit_h_min -17
_diffrn_reflns_limit_k_max 21
_diffrn_reflns_limit_k_min -21
_diffrn_reflns_limit_l_max 22
_diffrn_reflns_limit_l_min -21
_diffrn_reflns_number 53192
_diffrn_reflns_theta_full 25.04
_diffrn_reflns_theta_max 25.04
_diffrn_reflns_theta_min 3.52
_exptl_absorpt_coefficient_mu 0.080
_exptl_absorpt_correction_T_max 0.976
_exptl_absorpt_correction_T_min 0.924
_exptl_absorpt_correction_type multi-scan
_exptl_absorpt_process_details
;
multi-scan from symmetry-related measurements
Sortav (Blessing 1995)
;
_exptl_crystal_colour Colourless
_exptl_crystal_density_diffrn 1.091
_exptl_crystal_density_method 'not measured'
_exptl_crystal_description Block
_exptl_crystal_F_000 1651
_exptl_crystal_size_max 0.35
_exptl_crystal_size_mid 0.30
_exptl_crystal_size_min 0.20
_refine_diff_density_max 0.982
_refine_diff_density_min -0.513
_refine_diff_density_rms 0.054
_refine_ls_extinction_method none
_refine_ls_goodness_of_fit_ref 1.082
_refine_ls_hydrogen_treatment mixed
_refine_ls_matrix_type full
_refine_ls_number_parameters 1090
_refine_ls_number_reflns 16488
_refine_ls_number_restraints 26
_refine_ls_restrained_S_all 1.091
_refine_ls_R_factor_all 0.0720
_refine_ls_R_factor_gt 0.0611
_refine_ls_shift/su_max 0.000
_refine_ls_shift/su_mean 0.000
_refine_ls_structure_factor_coef Fsqd
_refine_ls_weighting_details 'calc w=1/[\s^2^(Fo^2^)+(0.0764P)^2^+3.7789P] where P=(Fo^2^+2Fc^2^)/3'
_refine_ls_weighting_scheme calc
_refine_ls_wR_factor_gt 0.1654
_refine_ls_wR_factor_ref 0.1745
_reflns_number_gt 13943
_reflns_number_total 16488
_reflns_threshold_expression >2sigma(I)
_cod_data_source_file b612782g.txt
_cod_data_source_block c:\docume~1\hazel\mydocu~1\crystals\prr-fo~1\aw0134r2
_cod_depositor_comments
;
The following automatic conversions were performed:
'_symmetry_cell_setting' value 'Triclinic' changed to 'triclinic'
according to '/home/saulius/struct/CIF-dictionaries/cif_core.dic'
dictionary named 'cif_core.dic' version 2.4.1 from 2010-06-29.

Automatic conversion script
Id: cif_fix_enum 1527 2010-12-29 10:47:43Z saulius 
;
_cod_original_cell_volume 4704.8(17)
_cod_original_sg_symbol_H-M P-1
_cod_original_formula_sum 'C95 H118.50 Al2 Li9 N12'
_cod_database_code 7007886

loop_
_symmetry_equiv_pos_as_xyz
'x, y, z'
'-x, -y, -z'

loop_
_atom_site_label
_atom_site_type_symbol
_atom_site_fract_x
_atom_site_fract_y
_atom_site_fract_z
_atom_site_U_iso_or_equiv
_atom_site_adp_type
_atom_site_occupancy
_atom_site_symmetry_multiplicity
_atom_site_calc_flag
_atom_site_refinement_flags
_atom_site_disorder_assembly
_atom_site_disorder_group
N1 N 0.20646(13) -0.02125(11) -0.00036(10) 0.0310(4) Uani 1 1 d . . .
C1 C 0.27080(17) -0.04492(15) 0.04326(13) 0.0379(5) Uani 1 1 d . . .
H1 H 0.2537 -0.0679 0.0876 0.046 Uiso 1 1 calc R . .
Li1 Li 0.1248(3) -0.0873(2) -0.0211(2) 0.0342(8) Uani 1 1 d . . .
N2 N 0.16244(12) 0.03557(11) -0.10559(9) 0.0294(4) Uani 1 1 d . . .
C2 C 0.3582(2) -0.03785(19) 0.02756(15) 0.0531(7) Uani 1 1 d . . .
H2 H 0.4011 -0.0554 0.0597 0.064 Uiso 1 1 calc R . .
Li2 Li 0.0940(3) -0.0287(2) -0.1510(2) 0.0363(8) Uani 1 1 d . . .
Al1 Al -0.60408(5) -0.08704(4) 0.33262(4) 0.03522(17) Uani 1 1 d . . .
N5 N 0.02941(13) 0.14884(11) 0.05426(10) 0.0307(4) Uani 1 1 d . . .
C3 C 0.3825(2) -0.0037(2) -0.03780(16) 0.0577(8) Uani 1 1 d . . .
H3 H 0.4429 0.0025 -0.0504 0.069 Uiso 1 1 calc R . .
Li3 Li 0.0326(3) 0.0919(2) -0.0482(2) 0.0334(8) Uani 1 1 d . . .
Al2 Al -0.41293(6) -0.31780(4) 0.12473(4) 0.04296(19) Uani 1 1 d . . .
N6 N -0.11454(13) 0.14048(11) 0.11272(10) 0.0307(4) Uani 1 1 d . . .
C4 C 0.32049(17) 0.02059(16) -0.08332(14) 0.0421(6) Uani 1 1 d . . .
H4 H 0.3375 0.0438 -0.1276 0.050 Uiso 1 1 calc R . .
Li4 Li 0.0714(3) 0.0302(2) 0.0689(2) 0.0338(8) Uani 1 1 d . . .
C5 C 0.23030(15) 0.01144(12) -0.06486(11) 0.0285(4) Uani 1 1 d . . .
C6 C 0.19128(15) 0.06002(13) -0.17750(11) 0.0285(4) Uani 1 1 d . . .
C7 C 0.25021(16) 0.00486(14) -0.23315(12) 0.0355(5) Uani 1 1 d . . .
H7 H 0.2748 -0.0491 -0.2225 0.043 Uiso 1 1 calc R . .
C8 C 0.27390(17) 0.02689(15) -0.30384(13) 0.0390(5) Uani 1 1 d . . .
H8 H 0.3141 -0.0121 -0.3409 0.047 Uiso 1 1 calc R . .
C9 C 0.23981(17) 0.10497(16) -0.32121(13) 0.0392(5) Uani 1 1 d . . .
C10 C 0.18040(19) 0.15993(16) -0.26613(14) 0.0459(6) Uani 1 1 d . . .
H10 H 0.1558 0.2138 -0.2770 0.055 Uiso 1 1 calc R . .
Li8 Li -0.0510(3) -0.4340(2) 0.4219(2) 0.0334(8) Uani 1 1 d . . .
N3 N -0.09593(14) 0.14729(11) -0.07521(10) 0.0325(4) Uani 1 1 d . . .
C11 C 0.15581(18) 0.13805(15) -0.19508(13) 0.0404(5) Uani 1 1 d . . .
H11 H 0.1144 0.1769 -0.1583 0.049 Uiso 1 1 calc R . .
Li7 Li 0.1151(3) -0.5369(2) 0.3513(2) 0.0358(8) Uani 1 1 d . . .
N4 N -0.04343(13) 0.03472(11) -0.15384(9) 0.0298(4) Uani 1 1 d . . .
C12 C 0.2690(2) 0.1286(2) -0.39820(15) 0.0558(8) Uani 1 1 d . . .
H12A H 0.3379 0.1079 -0.4133 0.084 Uiso 1 1 calc R . .
H12B H 0.2475 0.1865 -0.3988 0.084 Uiso 1 1 calc R . .
H12C H 0.2405 0.1066 -0.4323 0.084 Uiso 1 1 calc R . .
Li6 Li 0.1275(3) -0.4896(2) 0.4886(2) 0.0325(8) Uani 1 1 d . . .
N11 N -0.00148(13) -0.34323(10) 0.43608(10) 0.0306(4) Uani 1 1 d . . .
C25 C 0.08931(17) 0.19118(14) 0.03749(13) 0.0371(5) Uani 1 1 d . . .
H25 H 0.1489 0.1657 0.0065 0.044 Uiso 1 1 calc R . .
N12 N 0.14069(13) -0.44104(11) 0.39203(10) 0.0316(4) Uani 1 1 d . . .
C26 C 0.0698(2) 0.26752(15) 0.06203(14) 0.0453(6) Uani 1 1 d . . .
H26 H 0.1144 0.2945 0.0492 0.054 Uiso 1 1 calc R . .
Li5 Li 0.0312(3) -0.6112(2) 0.4582(2) 0.0326(8) Uani 1 1 d . . .
N7 N 0.19187(13) -0.60174(11) 0.51539(10) 0.0308(4) Uani 1 1 d . . .
C27 C -0.0181(2) 0.30484(15) 0.10678(14) 0.0464(6) Uani 1 1 d . . .
H27 H -0.0347 0.3586 0.1241 0.056 Uiso 1 1 calc R . .
N8 N 0.16409(13) -0.63742(10) 0.40447(9) 0.0295(4) Uani 1 1 d . . .
C28 C -0.08044(18) 0.26459(14) 0.12583(13) 0.0402(6) Uani 1 1 d . . .
H28 H -0.1400 0.2901 0.1568 0.048 Uiso 1 1 calc R . .
C29 C -0.05615(16) 0.18470(13) 0.09929(11) 0.0294(5) Uani 1 1 d . . .
C30 C -0.19999(16) 0.17235(12) 0.16681(12) 0.0319(5) Uani 1 1 d . . .
Li9 Li -0.5112(4) -0.1986(3) 0.2250(3) 0.0517(11) Uani 1 1 d . . .
C35 C -0.28708(17) 0.19047(14) 0.14695(14) 0.0407(5) Uani 1 1 d . . .
H35 H -0.2903 0.1879 0.0965 0.049 Uiso 1 1 calc R . .
C34 C -0.36977(18) 0.21236(15) 0.20010(16) 0.0479(6) Uani 1 1 d . . .
H34 H -0.4287 0.2244 0.1853 0.058 Uiso 1 1 calc R . .
N9 N -0.08659(13) -0.59130(11) 0.41584(10) 0.0312(4) Uani 1 1 d . . .
C33 C -0.36796(18) 0.21690(15) 0.27430(15) 0.0450(6) Uani 1 1 d . . .
N10 N -0.02216(13) -0.51324(10) 0.33826(9) 0.0300(4) Uani 1 1 d . . .
C32 C -0.28078(19) 0.19941(15) 0.29386(13) 0.0423(6) Uani 1 1 d . . .
H32 H -0.2779 0.2027 0.3443 0.051 Uiso 1 1 calc R . .
C31 C -0.19754(17) 0.17718(14) 0.24140(12) 0.0364(5) Uani 1 1 d . . .
H31 H -0.1387 0.1652 0.2563 0.044 Uiso 1 1 calc R . .
C36 C -0.4579(2) 0.2399(2) 0.33198(19) 0.0670(9) Uani 1 1 d . . .
H36A H -0.4465 0.2105 0.3757 0.101 Uiso 1 1 calc R . .
H36B H -0.5070 0.2272 0.3125 0.101 Uiso 1 1 calc R . .
H36C H -0.4785 0.2969 0.3451 0.101 Uiso 1 1 calc R . .
C13 C -0.14750(19) 0.22495(14) -0.05927(14) 0.0423(6) Uani 1 1 d . . .
H13 H -0.1479 0.2484 -0.0133 0.051 Uiso 1 1 calc R . .
C14 C -0.1987(2) 0.27143(16) -0.10496(15) 0.0527(7) Uani 1 1 d . . .
H14 H -0.2337 0.3256 -0.0914 0.063 Uiso 1 1 calc R . .
C15 C -0.1979(2) 0.23678(16) -0.17224(15) 0.0499(7) Uani 1 1 d . . .
H15 H -0.2335 0.2673 -0.2052 0.060 Uiso 1 1 calc R . .
C16 C -0.14624(17) 0.15917(15) -0.19104(13) 0.0380(5) Uani 1 1 d . . .
H16 H -0.1454 0.1359 -0.2372 0.046 Uiso 1 1 calc R . .
C17 C -0.09381(15) 0.11309(13) -0.14176(11) 0.0284(4) Uani 1 1 d . . .
C18 C -0.03175(15) -0.00021(13) -0.22592(11) 0.0300(5) Uani 1 1 d . . .
C19 C 0.02721(17) 0.01679(14) -0.28618(12) 0.0362(5) Uani 1 1 d . . .
H19 H 0.0565 0.0554 -0.2805 0.043 Uiso 1 1 calc R . .
C20 C 0.04338(18) -0.02226(16) -0.35438(13) 0.0412(6) Uani 1 1 d . . .
H20 H 0.0842 -0.0102 -0.3946 0.049 Uiso 1 1 calc R . .
C21 C 0.00157(19) -0.07822(16) -0.36522(13) 0.0425(6) Uani 1 1 d . . .
C22 C -0.0567(2) -0.09449(17) -0.30521(14) 0.0474(6) Uani 1 1 d . . .
H22 H -0.0859 -0.1330 -0.3111 0.057 Uiso 1 1 calc R . .
C23 C -0.07371(18) -0.05630(15) -0.23665(13) 0.0400(6) Uani 1 1 d . . .
H23 H -0.1145 -0.0687 -0.1966 0.048 Uiso 1 1 calc R . .
C24 C 0.0170(3) -0.1199(2) -0.43957(15) 0.0645(9) Uani 1 1 d . . .
H24A H -0.0236 -0.1529 -0.4369 0.097 Uiso 1 1 calc R . .
H24B H 0.0832 -0.1533 -0.4542 0.097 Uiso 1 1 calc R . .
H24C H 0.0015 -0.0804 -0.4759 0.097 Uiso 1 1 calc R . .
C61 C -0.05712(17) -0.26587(13) 0.44239(13) 0.0358(5) Uani 1 1 d . . .
H61 H -0.1200 -0.2527 0.4695 0.043 Uiso 1 1 calc R . .
C62 C -0.02829(19) -0.20614(14) 0.41221(13) 0.0408(6) Uani 1 1 d . . .
H62 H -0.0701 -0.1531 0.4169 0.049 Uiso 1 1 calc R . .
C63 C 0.0645(2) -0.22538(15) 0.37421(14) 0.0451(6) Uani 1 1 d . . .
H63 H 0.0874 -0.1848 0.3538 0.054 Uiso 1 1 calc R . .
C64 C 0.12279(19) -0.30205(14) 0.36607(13) 0.0400(5) Uani 1 1 d . . .
H64 H 0.1861 -0.3147 0.3401 0.048 Uiso 1 1 calc R . .
C65 C 0.08909(16) -0.36305(13) 0.39626(11) 0.0302(5) Uani 1 1 d . . .
C66 C 0.23248(16) -0.46600(13) 0.34517(12) 0.0338(5) Uani 1 1 d . . .
C71 C 0.24350(18) -0.46505(15) 0.26885(13) 0.0413(6) Uani 1 1 d . . .
H71 H 0.1899 -0.4429 0.2474 0.050 Uiso 1 1 calc R . .
C70 C 0.3324(2) -0.49625(16) 0.22395(15) 0.0479(6) Uani 1 1 d . . .
H70 H 0.3386 -0.4945 0.1722 0.057 Uiso 1 1 calc R . .
C69 C 0.41172(19) -0.52979(15) 0.25321(16) 0.0475(6) Uani 1 1 d . . .
C68 C 0.40041(18) -0.53045(16) 0.32918(16) 0.0471(6) Uani 1 1 d . . .
H68 H 0.4541 -0.5529 0.3505 0.057 Uiso 1 1 calc R . .
C67 C 0.31192(18) -0.49883(15) 0.37453(14) 0.0412(6) Uani 1 1 d . . .
H67 H 0.3060 -0.4998 0.4263 0.049 Uiso 1 1 calc R . .
C72 C 0.5081(2) -0.5652(2) 0.2040(2) 0.0695(9) Uani 1 1 d . . .
H72A H 0.5127 -0.6159 0.1807 0.104 Uiso 1 1 calc R . .
H72B H 0.5569 -0.5739 0.2334 0.104 Uiso 1 1 calc R . .
H72C H 0.5172 -0.5287 0.1660 0.104 Uiso 1 1 calc R . .
C37 C 0.24458(17) -0.61590(14) 0.56837(13) 0.0373(5) Uani 1 1 d . . .
H37 H 0.2236 -0.5800 0.6106 0.045 Uiso 1 1 calc R . .
C38 C 0.32536(18) -0.67809(16) 0.56473(14) 0.0449(6) Uani 1 1 d . . .
H38 H 0.3596 -0.6857 0.6033 0.054 Uiso 1 1 calc R . .
C39 C 0.35614(17) -0.73039(15) 0.50247(13) 0.0426(6) Uani 1 1 d . . .
H39 H 0.4123 -0.7744 0.4981 0.051 Uiso 1 1 calc R . .
C40 C 0.30567(16) -0.71845(14) 0.44771(12) 0.0354(5) Uani 1 1 d . . .
H40 H 0.3268 -0.7543 0.4055 0.043 Uiso 1 1 calc R . .
C41 C 0.22198(15) -0.65277(12) 0.45377(11) 0.0274(4) Uani 1 1 d . . .
C42 C 0.19874(15) -0.68157(12) 0.33476(12) 0.0300(5) Uani 1 1 d . . .
C47 C 0.28139(17) -0.67977(14) 0.28821(12) 0.0355(5) Uani 1 1 d . . .
H47 H 0.3165 -0.6496 0.3033 0.043 Uiso 1 1 calc R . .
C46 C 0.31260(18) -0.72142(15) 0.22030(13) 0.0409(6) Uani 1 1 d . . .
H46 H 0.3698 -0.7203 0.1902 0.049 Uiso 1 1 calc R . .
C45 C 0.26241(19) -0.76480(15) 0.19511(13) 0.0413(6) Uani 1 1 d . . .
C44 C 0.17751(18) -0.76263(14) 0.23946(13) 0.0383(5) Uani 1 1 d . . .
H44 H 0.1398 -0.7891 0.2223 0.046 Uiso 1 1 calc R . .
C43 C 0.14638(17) -0.72250(13) 0.30855(12) 0.0343(5) Uani 1 1 d . . .
H43 H 0.0886 -0.7230 0.3382 0.041 Uiso 1 1 calc R . .
C48 C 0.3008(2) -0.81567(19) 0.12354(15) 0.0599(8) Uani 1 1 d . . .
H48A H 0.2734 -0.7863 0.0842 0.090 Uiso 1 1 calc R . .
H48B H 0.2842 -0.8643 0.1289 0.090 Uiso 1 1 calc R . .
H48C H 0.3695 -0.8293 0.1113 0.090 Uiso 1 1 calc R . .
C49 C -0.13683(19) -0.64175(16) 0.42853(14) 0.0444(6) Uani 1 1 d . . .
H49 H -0.1431 -0.6627 0.4756 0.053 Uiso 1 1 calc R . .
C50 C -0.1789(3) -0.6643(2) 0.37819(16) 0.0654(9) Uani 1 1 d . . .
H50 H -0.2116 -0.7014 0.3888 0.078 Uiso 1 1 calc R . .
C51 C -0.1720(2) -0.6309(2) 0.31022(16) 0.0648(9) Uani 1 1 d . . .
H51 H -0.2035 -0.6430 0.2747 0.078 Uiso 1 1 calc R . .
C52 C -0.12081(19) -0.58115(17) 0.29431(13) 0.0454(6) Uani 1 1 d . . .
H52 H -0.1160 -0.5592 0.2477 0.054 Uiso 1 1 calc R . .
C53 C -0.07439(15) -0.56211(12) 0.34765(11) 0.0300(5) Uani 1 1 d . . .
C54 C 0.00237(15) -0.48934(13) 0.26557(12) 0.0307(5) Uani 1 1 d . . .
C59 C -0.02108(18) -0.40943(14) 0.25186(13) 0.0380(5) Uani 1 1 d . . .
H59 H -0.0572 -0.3706 0.2904 0.046 Uiso 1 1 calc R . .
C58 C 0.0076(2) -0.38571(15) 0.18266(14) 0.0455(6) Uani 1 1 d . . .
H58 H -0.0089 -0.3307 0.1749 0.055 Uiso 1 1 calc R . .
C57 C 0.0596(2) -0.44006(16) 0.12474(13) 0.0443(6) Uani 1 1 d . . .
C56 C 0.0854(2) -0.51981(16) 0.13908(13) 0.0449(6) Uani 1 1 d . . .
H56 H 0.1226 -0.5584 0.1007 0.054 Uiso 1 1 calc R . .
C55 C 0.05805(18) -0.54426(14) 0.20805(12) 0.0379(5) Uani 1 1 d . . .
H55 H 0.0775 -0.5992 0.2163 0.045 Uiso 1 1 calc R . .
C60 C 0.0858(3) -0.4147(2) 0.04856(16) 0.0680(9) Uani 1 1 d . . .
H60A H 0.1547 -0.4312 0.0337 0.102 Uiso 1 1 calc R . .
H60B H 0.0594 -0.3570 0.0483 0.102 Uiso 1 1 calc R . .
H60C H 0.0606 -0.4396 0.0141 0.102 Uiso 1 1 calc R . .
C77 C -0.58837(19) 0.02044(15) 0.33165(16) 0.0473(6) Uani 1 1 d . . .
C80 C -0.5178(3) 0.0233(2) 0.26130(19) 0.0782(11) Uani 1 1 d . . .
H80A H -0.5435 0.0166 0.2182 0.117 Uiso 1 1 calc R . .
H80B H -0.4580 -0.0194 0.2598 0.117 Uiso 1 1 calc R . .
H80C H -0.5071 0.0745 0.2612 0.117 Uiso 1 1 calc R . .
C79 C -0.6810(3) 0.08684(19) 0.3314(3) 0.0855(12) Uani 1 1 d . . .
H79A H -0.6690 0.1374 0.3257 0.128 Uiso 1 1 calc R . .
H79B H -0.7252 0.0896 0.3778 0.128 Uiso 1 1 calc R . .
H79C H -0.7082 0.0761 0.2904 0.128 Uiso 1 1 calc R . .
C78 C -0.5483(2) 0.03783(19) 0.39714(18) 0.0624(8) Uani 1 1 d . . .
H78A H -0.5428 0.0910 0.3947 0.094 Uiso 1 1 calc R . .
H78B H -0.4860 -0.0014 0.3955 0.094 Uiso 1 1 calc R . .
H78C H -0.5907 0.0350 0.4431 0.094 Uiso 1 1 calc R . .
C73 C -0.6930(2) -0.1095(2) 0.41832(18) 0.0651(8) Uani 1 1 d . . .
C76 C -0.7904(4) -0.0458(4) 0.4284(4) 0.168(3) Uani 1 1 d . . .
H76A H -0.8137 -0.0429 0.3825 0.252 Uiso 1 1 calc R . .
H76B H -0.7856 0.0056 0.4415 0.252 Uiso 1 1 calc R . .
H76C H -0.8344 -0.0594 0.4677 0.252 Uiso 1 1 calc R . .
C74 C -0.6586(5) -0.1112(4) 0.4897(2) 0.138(2) Uani 1 1 d . . .
H74A H -0.7055 -0.1195 0.5300 0.208 Uiso 1 1 calc R . .
H74B H -0.6491 -0.0608 0.4994 0.208 Uiso 1 1 calc R . .
H74C H -0.5988 -0.1546 0.4859 0.208 Uiso 1 1 calc R . .
C75 C -0.7042(4) -0.1892(3) 0.4035(3) 0.1181(18) Uani 1 1 d . . .
H75A H -0.7523 -0.1976 0.4428 0.177 Uiso 1 1 calc R . .
H75B H -0.6439 -0.2314 0.4020 0.177 Uiso 1 1 calc R . .
H75C H -0.7235 -0.1901 0.3563 0.177 Uiso 1 1 calc R . .
C81 C -0.6510(2) -0.10027(18) 0.23898(17) 0.0560(7) Uani 1 1 d . . .
H81A H -0.7137 -0.0612 0.2413 0.084 Uiso 1 1 calc R . .
H81B H -0.6546 -0.1538 0.2345 0.084 Uiso 1 1 calc R . .
H81C H -0.6072 -0.0921 0.1962 0.084 Uiso 1 1 calc R . .
C82 C -0.4748(2) -0.16847(17) 0.33019(16) 0.0519(7) Uani 1 1 d . . .
H82A H -0.4311 -0.1641 0.2856 0.078 Uiso 1 1 calc R . .
H82B H -0.4798 -0.2218 0.3302 0.078 Uiso 1 1 calc R . .
H82C H -0.4512 -0.1588 0.3736 0.078 Uiso 1 1 calc R . .
C83 C -0.5152(2) -0.32254(17) 0.21120(16) 0.0535(7) Uani 1 1 d . . .
H83A H -0.5160 -0.3771 0.2145 0.080 Uiso 1 1 calc R . .
H83B H -0.5767 -0.2878 0.2039 0.080 Uiso 1 1 calc R . .
H83C H -0.5021 -0.3050 0.2568 0.080 Uiso 1 1 calc R . .
C84 C -0.4028(3) -0.20641(18) 0.12162(17) 0.0636(8) Uani 1 1 d . . .
H84A H -0.3777 -0.1958 0.1638 0.095 Uiso 1 1 calc R . .
H84B H -0.4655 -0.1675 0.1236 0.095 Uiso 1 1 calc R . .
H84C H -0.3605 -0.2026 0.0760 0.095 Uiso 1 1 calc R . .
C89 C -0.4548(3) -0.34022(18) 0.03292(17) 0.0654(9) Uani 1 1 d . . .
C91 C -0.5005(4) -0.4051(3) 0.0428(2) 0.0992(15) Uani 1 1 d . . .
H91A H -0.5519 -0.3907 0.0861 0.149 Uiso 1 1 calc R . .
H91B H -0.4533 -0.4554 0.0494 0.149 Uiso 1 1 calc R . .
H91C H -0.5257 -0.4107 -0.0009 0.149 Uiso 1 1 calc R . .
C90 C -0.5280(4) -0.2653(3) 0.0146(3) 0.1008(15) Uani 1 1 d . . .
H90A H -0.5516 -0.2772 -0.0280 0.151 Uiso 1 1 calc R . .
H90B H -0.4989 -0.2241 0.0033 0.151 Uiso 1 1 calc R . .
H90C H -0.5806 -0.2466 0.0569 0.151 Uiso 1 1 calc R . .
C92 C -0.3715(4) -0.3664(3) -0.03387(19) 0.1023(16) Uani 1 1 d . . .
H92A H -0.3955 -0.3703 -0.0785 0.153 Uiso 1 1 calc R . .
H92B H -0.3277 -0.4182 -0.0262 0.153 Uiso 1 1 calc R . .
H92C H -0.3384 -0.3273 -0.0392 0.153 Uiso 1 1 calc R . .
C85 C -0.2877(2) -0.39053(18) 0.14185(16) 0.0539(7) Uani 1 1 d . . .
C86 C -0.2765(3) -0.3728(2) 0.2201(2) 0.0755(10) Uani 1 1 d . . .
H86A H -0.3272 -0.3822 0.2560 0.113 Uiso 1 1 calc R . .
H86B H -0.2799 -0.3174 0.2259 0.113 Uiso 1 1 calc R . .
H86C H -0.2154 -0.4076 0.2281 0.113 Uiso 1 1 calc R . .
C88 C -0.2040(3) -0.3789(3) 0.0877(2) 0.0866(12) Uani 1 1 d . . .
H88A H -0.1452 -0.4188 0.0944 0.130 Uiso 1 1 calc R . .
H88B H -0.2012 -0.3258 0.0971 0.130 Uiso 1 1 calc R . .
H88C H -0.2122 -0.3847 0.0372 0.130 Uiso 1 1 calc R . .
C87 C -0.2790(2) -0.4785(2) 0.1348(2) 0.0700(9) Uani 1 1 d . . .
H87A H -0.2863 -0.4916 0.0856 0.105 Uiso 1 1 calc R . .
H87B H -0.3283 -0.4886 0.1717 0.105 Uiso 1 1 calc R . .
H87C H -0.2169 -0.5113 0.1427 0.105 Uiso 1 1 calc R . .
C96 C -0.4267(3) -0.5367(3) 0.4609(3) 0.0819(17) Uiso 0.50 1 d PDU . .
H96 H -0.3754 -0.5851 0.4532 0.098 Uiso 0.50 1 calc PRD . .
C94 C -0.4984(5) -0.4148(5) 0.4249(4) 0.120(2) Uiso 0.50 1 d PDU . .
H94 H -0.5041 -0.3721 0.3936 0.144 Uiso 0.50 1 calc PRD . .
C95 C -0.4206(6) -0.4829(4) 0.4086(4) 0.108(2) Uiso 0.50 1 d PDU . .
H95 H -0.3705 -0.4913 0.3672 0.130 Uiso 0.50 1 calc PRD . .
C97 C -0.4953(3) -0.5316(4) 0.5229(3) 0.102(2) Uiso 0.50 1 d PDU . .
C93 C -0.5681(4) -0.4084(4) 0.4870(3) 0.117(3) Uiso 0.50 1 d PDU . .
H1A H 0.0000 0.0000 0.0000 0.025(8) Uiso 1 2 d S . .
H2A H 0.0000 -0.5000 0.5000 0.031(8) Uiso 1 2 d S . .
C98 C -0.4805(8) -0.6020(5) 0.5696(5) 0.160(4) Uiso 0.50 1 d PDU . .
H98A H -0.4882 -0.6462 0.5433 0.239 Uiso 0.50 1 calc PR . .
H98B H -0.5269 -0.5878 0.6160 0.239 Uiso 0.50 1 calc PR . .
H98C H -0.4168 -0.6176 0.5800 0.239 Uiso 0.50 1 calc PR . .
H93 H -0.6190(6) -0.3598(5) 0.4944(7) 0.10(3) Uiso 0.50 1 d PD . .

loop_
_atom_site_aniso_label
_atom_site_aniso_U_11
_atom_site_aniso_U_22
_atom_site_aniso_U_33
_atom_site_aniso_U_23
_atom_site_aniso_U_13
_atom_site_aniso_U_12
N1 0.0312(10) 0.0342(10) 0.0288(9) 0.0054(7) -0.0054(7) -0.0127(8)
C1 0.0394(13) 0.0466(14) 0.0334(12) 0.0118(10) -0.0115(10) -0.0195(11)
Li1 0.039(2) 0.038(2) 0.0290(18) 0.0000(15) -0.0046(15) -0.0181(17)
N2 0.0288(9) 0.0336(10) 0.0271(9) 0.0035(7) -0.0045(7) -0.0123(8)
C2 0.0440(15) 0.080(2) 0.0484(15) 0.0243(14) -0.0224(12) -0.0298(14)
Li2 0.036(2) 0.035(2) 0.040(2) 0.0017(16) -0.0091(16) -0.0132(16)
Al1 0.0339(4) 0.0347(4) 0.0361(4) 0.0013(3) -0.0097(3) -0.0084(3)
N5 0.0351(10) 0.0304(9) 0.0283(9) -0.0004(7) -0.0037(8) -0.0144(8)
C3 0.0426(15) 0.093(2) 0.0551(17) 0.0284(16) -0.0199(13) -0.0410(16)
Li3 0.0306(19) 0.037(2) 0.0300(18) -0.0010(15) -0.0026(15) -0.0091(16)
Al2 0.0548(5) 0.0381(4) 0.0361(4) -0.0010(3) -0.0028(3) -0.0191(3)
N6 0.0333(10) 0.0294(9) 0.0277(9) -0.0026(7) -0.0003(7) -0.0114(8)
C4 0.0387(13) 0.0580(16) 0.0379(13) 0.0151(11) -0.0088(10) -0.0267(12)
Li4 0.040(2) 0.0337(19) 0.0287(18) 0.0051(15) -0.0036(15) -0.0157(16)
C5 0.0309(11) 0.0280(11) 0.0274(10) 0.0009(8) -0.0031(9) -0.0123(9)
C6 0.0267(11) 0.0350(11) 0.0270(10) 0.0043(9) -0.0057(8) -0.0142(9)
C7 0.0362(12) 0.0355(12) 0.0342(12) 0.0045(9) -0.0030(10) -0.0134(10)
C8 0.0346(12) 0.0488(14) 0.0316(12) -0.0008(10) 0.0011(10) -0.0153(11)
C9 0.0334(12) 0.0558(15) 0.0329(12) 0.0136(11) -0.0081(10) -0.0201(11)
C10 0.0501(15) 0.0407(14) 0.0446(14) 0.0172(11) -0.0076(12) -0.0128(12)
Li8 0.039(2) 0.0316(19) 0.0289(18) -0.0021(14) -0.0032(15) -0.0129(16)
N3 0.0391(10) 0.0321(10) 0.0288(9) 0.0037(7) -0.0085(8) -0.0142(8)
C11 0.0451(14) 0.0365(13) 0.0349(12) 0.0031(10) -0.0016(10) -0.0105(11)
Li7 0.037(2) 0.0320(19) 0.038(2) 0.0031(15) -0.0091(16) -0.0112(16)
N4 0.0347(10) 0.0344(10) 0.0224(9) 0.0044(7) -0.0071(7) -0.0133(8)
C12 0.0445(15) 0.083(2) 0.0386(14) 0.0250(14) -0.0056(12) -0.0212(15)
Li6 0.037(2) 0.0293(18) 0.0307(18) 0.0054(14) -0.0057(15) -0.0102(15)
N11 0.0358(10) 0.0279(9) 0.0295(9) 0.0037(7) -0.0070(8) -0.0122(8)
C25 0.0374(13) 0.0405(13) 0.0353(12) 0.0011(10) -0.0029(10) -0.0180(10)
N12 0.0336(10) 0.0329(10) 0.0291(9) 0.0030(7) -0.0021(8) -0.0141(8)
C26 0.0534(16) 0.0441(14) 0.0454(14) -0.0012(11) -0.0027(12) -0.0297(12)
Li5 0.0311(19) 0.0322(19) 0.0328(19) 0.0014(15) -0.0039(15) -0.0096(15)
N7 0.0302(10) 0.0294(9) 0.0310(9) 0.0000(7) -0.0065(8) -0.0072(8)
C27 0.0642(17) 0.0333(13) 0.0432(14) -0.0044(10) -0.0011(12) -0.0236(12)
N8 0.0302(9) 0.0282(9) 0.0277(9) -0.0014(7) -0.0046(7) -0.0072(7)
C28 0.0471(14) 0.0339(12) 0.0358(12) -0.0053(10) 0.0031(10) -0.0145(11)
C29 0.0355(12) 0.0314(11) 0.0223(10) 0.0013(8) -0.0053(9) -0.0126(9)
C30 0.0345(12) 0.0260(10) 0.0328(11) -0.0007(9) 0.0001(9) -0.0106(9)
Li9 0.061(3) 0.044(2) 0.049(3) -0.0015(19) -0.012(2) -0.014(2)
C35 0.0402(13) 0.0379(13) 0.0397(13) 0.0035(10) -0.0059(10) -0.0083(11)
C34 0.0328(13) 0.0412(14) 0.0625(17) 0.0022(12) -0.0043(12) -0.0051(11)
N9 0.0348(10) 0.0311(9) 0.0291(9) 0.0002(7) -0.0057(8) -0.0129(8)
C33 0.0409(14) 0.0347(13) 0.0519(15) -0.0043(11) 0.0099(12) -0.0130(11)
N10 0.0362(10) 0.0300(9) 0.0239(9) 0.0009(7) -0.0065(7) -0.0110(8)
C32 0.0528(16) 0.0390(13) 0.0330(12) -0.0059(10) 0.0053(11) -0.0202(12)
C31 0.0395(13) 0.0375(12) 0.0328(12) -0.0034(9) -0.0015(10) -0.0165(10)
C36 0.0470(17) 0.0619(19) 0.077(2) -0.0087(16) 0.0213(15) -0.0165(15)
C13 0.0524(15) 0.0359(13) 0.0370(13) 0.0003(10) -0.0091(11) -0.0124(11)
C14 0.0637(18) 0.0367(14) 0.0513(16) 0.0043(12) -0.0183(13) -0.0039(13)
C15 0.0550(16) 0.0452(15) 0.0461(15) 0.0121(12) -0.0194(12) -0.0066(13)
C16 0.0415(13) 0.0434(13) 0.0305(12) 0.0064(10) -0.0108(10) -0.0139(11)
C17 0.0296(11) 0.0341(11) 0.0243(10) 0.0049(8) -0.0033(8) -0.0153(9)
C18 0.0302(11) 0.0356(12) 0.0250(10) 0.0029(9) -0.0074(8) -0.0109(9)
C19 0.0389(13) 0.0436(13) 0.0312(12) 0.0042(10) -0.0052(10) -0.0216(11)
C20 0.0445(14) 0.0527(15) 0.0267(11) 0.0018(10) -0.0003(10) -0.0205(12)
C21 0.0513(15) 0.0476(14) 0.0287(12) -0.0045(10) -0.0063(10) -0.0175(12)
C22 0.0626(17) 0.0541(16) 0.0374(13) 0.0001(11) -0.0097(12) -0.0355(14)
C23 0.0479(14) 0.0512(15) 0.0298(12) 0.0053(10) -0.0053(10) -0.0298(12)
C24 0.089(2) 0.073(2) 0.0353(15) -0.0150(14) -0.0030(14) -0.0360(18)
C61 0.0404(13) 0.0324(12) 0.0351(12) 0.0025(9) -0.0090(10) -0.0117(10)
C62 0.0520(15) 0.0275(12) 0.0424(13) 0.0055(10) -0.0107(11) -0.0118(11)
C63 0.0597(17) 0.0343(13) 0.0460(14) 0.0100(11) -0.0054(12) -0.0247(12)
C64 0.0466(14) 0.0387(13) 0.0372(13) 0.0041(10) -0.0009(10) -0.0218(11)
C65 0.0381(12) 0.0339(12) 0.0224(10) 0.0043(8) -0.0070(9) -0.0162(10)
C66 0.0375(12) 0.0318(11) 0.0349(12) 0.0015(9) -0.0016(9) -0.0185(10)
C71 0.0430(14) 0.0461(14) 0.0336(12) 0.0040(10) -0.0021(10) -0.0160(11)
C70 0.0548(16) 0.0459(15) 0.0386(14) 0.0032(11) 0.0062(12) -0.0196(13)
C69 0.0424(14) 0.0376(13) 0.0583(17) -0.0004(12) 0.0078(12) -0.0178(11)
C68 0.0337(13) 0.0447(14) 0.0651(18) 0.0035(12) -0.0098(12) -0.0158(11)
C67 0.0397(13) 0.0477(14) 0.0410(13) 0.0022(11) -0.0084(11) -0.0206(11)
C72 0.0495(17) 0.0574(18) 0.087(2) 0.0019(16) 0.0195(16) -0.0170(15)
C37 0.0401(13) 0.0386(13) 0.0322(12) 0.0001(9) -0.0108(10) -0.0096(10)
C38 0.0401(14) 0.0514(15) 0.0385(13) 0.0037(11) -0.0142(11) -0.0050(12)
C39 0.0335(13) 0.0418(14) 0.0410(13) 0.0047(11) -0.0051(10) 0.0019(10)
C40 0.0340(12) 0.0331(12) 0.0319(12) 0.0028(9) -0.0015(9) -0.0041(10)
C41 0.0280(11) 0.0267(10) 0.0273(10) 0.0034(8) -0.0025(8) -0.0101(9)
C42 0.0334(11) 0.0249(10) 0.0288(11) 0.0005(8) -0.0049(9) -0.0062(9)
C47 0.0379(13) 0.0366(12) 0.0338(12) 0.0015(9) -0.0052(10) -0.0156(10)
C46 0.0411(13) 0.0463(14) 0.0316(12) 0.0019(10) 0.0019(10) -0.0144(11)
C45 0.0508(15) 0.0383(13) 0.0303(12) -0.0015(10) -0.0055(11) -0.0099(11)
C44 0.0478(14) 0.0324(12) 0.0374(12) -0.0010(10) -0.0123(11) -0.0148(11)
C43 0.0361(12) 0.0310(11) 0.0359(12) 0.0011(9) -0.0039(10) -0.0129(10)
C48 0.071(2) 0.0625(18) 0.0402(15) -0.0150(13) -0.0009(14) -0.0193(16)
C49 0.0556(16) 0.0496(15) 0.0361(13) -0.0006(11) -0.0058(11) -0.0300(13)
C50 0.089(2) 0.087(2) 0.0454(16) -0.0036(15) -0.0072(15) -0.067(2)
C51 0.078(2) 0.100(3) 0.0393(15) -0.0097(15) -0.0102(14) -0.061(2)
C52 0.0520(15) 0.0620(17) 0.0285(12) -0.0037(11) -0.0085(11) -0.0272(13)
C53 0.0303(11) 0.0289(11) 0.0268(11) -0.0042(8) -0.0036(8) -0.0056(9)
C54 0.0321(11) 0.0324(11) 0.0279(11) 0.0033(9) -0.0088(9) -0.0095(9)
C59 0.0442(14) 0.0332(12) 0.0316(12) 0.0002(9) -0.0061(10) -0.0070(10)
C58 0.0605(17) 0.0354(13) 0.0405(14) 0.0102(10) -0.0120(12) -0.0148(12)
C57 0.0563(16) 0.0485(15) 0.0324(13) 0.0078(11) -0.0079(11) -0.0234(13)
C56 0.0555(16) 0.0441(14) 0.0314(12) -0.0038(10) 0.0019(11) -0.0173(12)
C55 0.0469(14) 0.0303(12) 0.0319(12) 0.0001(9) -0.0042(10) -0.0087(10)
C60 0.105(3) 0.0637(19) 0.0395(15) 0.0130(14) -0.0049(16) -0.0386(19)
C77 0.0483(15) 0.0387(14) 0.0556(16) 0.0001(11) -0.0153(12) -0.0123(12)
C80 0.101(3) 0.087(3) 0.065(2) 0.0150(18) -0.0100(19) -0.060(2)
C79 0.079(2) 0.0363(16) 0.144(4) 0.0039(19) -0.053(2) -0.0061(16)
C78 0.065(2) 0.0599(19) 0.069(2) -0.0113(15) -0.0178(16) -0.0271(16)
C73 0.0615(19) 0.066(2) 0.0618(19) 0.0173(15) 0.0032(15) -0.0218(16)
C76 0.077(3) 0.166(6) 0.183(6) 0.074(5) 0.071(4) 0.009(3)
C74 0.191(6) 0.204(6) 0.050(2) 0.039(3) -0.009(3) -0.113(5)
C75 0.126(4) 0.113(4) 0.130(4) 0.018(3) 0.013(3) -0.081(3)
C81 0.0542(17) 0.0526(16) 0.0615(18) -0.0046(13) -0.0291(14) -0.0079(13)
C82 0.0474(15) 0.0510(16) 0.0524(16) -0.0041(12) -0.0231(13) -0.0019(12)
C83 0.0552(17) 0.0431(15) 0.0596(17) -0.0028(12) 0.0023(13) -0.0206(13)
C84 0.090(2) 0.0519(17) 0.0504(17) -0.0016(13) 0.0040(16) -0.0357(17)
C89 0.106(3) 0.0502(17) 0.0503(17) 0.0069(13) -0.0300(17) -0.0307(17)
C91 0.169(5) 0.081(3) 0.090(3) 0.017(2) -0.073(3) -0.073(3)
C90 0.147(4) 0.078(3) 0.098(3) 0.019(2) -0.077(3) -0.034(3)
C92 0.173(5) 0.089(3) 0.0427(19) -0.0019(18) -0.018(2) -0.041(3)
C85 0.0463(15) 0.0616(18) 0.0494(16) -0.0068(13) 0.0024(12) -0.0185(13)
C86 0.062(2) 0.088(3) 0.070(2) -0.0101(18) -0.0213(17) -0.0104(18)
C88 0.059(2) 0.098(3) 0.095(3) -0.012(2) 0.0172(19) -0.034(2)
C87 0.0589(19) 0.0576(19) 0.083(2) -0.0007(17) -0.0106(17) -0.0071(15)

loop_
_atom_type_symbol
_atom_type_description
_atom_type_scat_dispersion_real
_atom_type_scat_dispersion_imag
_atom_type_scat_source
C C 0.0033 0.0016 'International Tables Vol C Tables 4.2.6.8 and 6.1.1.4'
H H 0.0000 0.0000 'International Tables Vol C Tables 4.2.6.8 and 6.1.1.4'
Li Li -0.0003 0.0001 'International Tables Vol C Tables 4.2.6.8 and 6.1.1.4'
N N 0.0061 0.0033 'International Tables Vol C Tables 4.2.6.8 and 6.1.1.4'
Al Al 0.0645 0.0514 'International Tables Vol C Tables 4.2.6.8 and 6.1.1.4'

loop_
_geom_angle_atom_site_label_1
_geom_angle_atom_site_label_2
_geom_angle_atom_site_label_3
_geom_angle
_geom_angle_site_symmetry_1
_geom_angle_site_symmetry_3
_geom_angle_publ_flag
C1 N1 C5 118.66(19) . . ?
C1 N1 Li1 122.82(19) . . ?
C5 N1 Li1 106.36(17) . . ?
C1 N1 Li4 107.80(18) . . ?
C5 N1 Li4 120.43(18) . . ?
Li1 N1 Li4 73.35(16) . . ?
N1 C1 C2 124.2(2) . . ?
N6 Li1 N1 133.4(2) 2 . ?
N6 Li1 N3 113.16(18) 2 2 ?
N1 Li1 N3 107.59(18) . 2 ?
N6 Li1 Li4 150.3(2) 2 . ?
N1 Li1 Li4 54.63(13) . . ?
N3 Li1 Li4 82.74(15) 2 . ?
N6 Li1 Li3 92.91(17) 2 2 ?
N1 Li1 Li3 131.02(19) . 2 ?
N3 Li1 Li3 51.41(13) 2 2 ?
Li4 Li1 Li3 77.39(16) . 2 ?
N6 Li1 Li2 49.57(13) 2 . ?
N1 Li1 Li2 96.78(17) . . ?
N3 Li1 Li2 154.3(2) 2 . ?
Li4 Li1 Li2 105.73(18) . . ?
Li3 Li1 Li2 105.88(18) 2 . ?
N6 Li1 Li3 101.26(17) 2 . ?
N1 Li1 Li3 68.62(14) . . ?
N3 Li1 Li3 127.84(18) 2 . ?
Li4 Li1 Li3 51.64(13) . . ?
Li3 Li1 Li3 90.48(16) 2 . ?
Li2 Li1 Li3 54.14(13) . . ?
N6 Li1 Li4 62.87(13) 2 2 ?
N1 Li1 Li4 128.72(18) . 2 ?
N3 Li1 Li4 102.19(16) 2 2 ?
Li4 Li1 Li4 90.03(16) . 2 ?
Li3 Li1 Li4 51.44(13) 2 2 ?
Li2 Li1 Li4 54.50(13) . 2 ?
Li3 Li1 Li4 60.13(12) . 2 ?
C5 N2 C6 116.00(17) . . ?
C5 N2 Li3 115.04(17) . . ?
C6 N2 Li3 119.19(18) . . ?
C5 N2 Li2 129.67(18) . . ?
C6 N2 Li2 89.03(16) . . ?
Li3 N2 Li2 82.73(17) . . ?
C1 C2 C3 117.4(2) . . ?
N4 Li2 N2 113.48(19) . . ?
N4 Li2 N6 114.9(2) . 2 ?
N2 Li2 N6 114.0(2) . 2 ?
N4 Li2 Li3 71.35(15) . . ?
N2 Li2 Li3 47.69(12) . . ?
N6 Li2 Li3 116.08(19) 2 . ?
N4 Li2 Li1 115.66(19) . . ?
N2 Li2 Li1 72.09(15) . . ?
N6 Li2 Li1 47.67(12) 2 . ?
Li3 Li2 Li1 71.47(15) . . ?
N4 Li2 Li4 47.89(13) . 2 ?
N2 Li2 Li4 115.96(19) . 2 ?
N6 Li2 Li4 72.19(15) 2 2 ?
Li3 Li2 Li4 71.53(15) . 2 ?
Li1 Li2 Li4 71.29(15) . 2 ?
C77 Al1 C73 118.17(14) . . ?
C77 Al1 C82 107.32(13) . . ?
C73 Al1 C82 106.81(14) . . ?
C77 Al1 C81 106.09(13) . . ?
C73 Al1 C81 107.92(15) . . ?
C82 Al1 C81 110.47(12) . . ?
C77 Al1 Li9 121.88(14) . . ?
C73 Al1 Li9 119.95(15) . . ?
C82 Al1 Li9 55.08(13) . . ?
C81 Al1 Li9 55.43(14) . . ?
C25 N5 C29 118.29(19) . . ?
C25 N5 Li4 124.18(19) . . ?
C29 N5 Li4 109.12(17) . . ?
C25 N5 Li3 105.05(17) . . ?
C29 N5 Li3 118.34(17) . . ?
Li4 N5 Li3 74.06(16) . . ?
C4 C3 C2 120.5(2) . . ?
N2 Li3 N3 134.6(2) . . ?
N2 Li3 N5 114.22(19) . . ?
N3 Li3 N5 106.03(17) . . ?
N2 Li3 Li4 92.60(18) . . ?
N3 Li3 Li4 129.99(19) . . ?
N5 Li3 Li4 51.10(13) . . ?
N2 Li3 Li1 149.7(2) . 2 ?
N3 Li3 Li1 54.21(13) . 2 ?
N5 Li3 Li1 81.33(15) . 2 ?
Li4 Li3 Li1 76.89(16) . 2 ?
N2 Li3 Li2 49.57(13) . . ?
N3 Li3 Li2 97.66(17) . . ?
N5 Li3 Li2 154.3(2) . . ?
Li4 Li3 Li2 105.39(18) . . ?
Li1 Li3 Li2 105.36(18) 2 . ?
N2 Li3 Li1 62.59(13) . . ?
N3 Li3 Li1 128.79(18) . . ?
N5 Li3 Li1 101.66(16) . . ?
Li4 Li3 Li1 51.05(13) . . ?
Li1 Li3 Li1 89.52(16) 2 . ?
Li2 Li3 Li1 54.39(13) . . ?
N2 Li3 Li4 101.46(16) . 2 ?
N3 Li3 Li4 68.85(14) . 2 ?
N5 Li3 Li4 125.72(17) . 2 ?
Li4 Li3 Li4 89.56(16) . 2 ?
Li1 Li3 Li4 50.90(13) 2 2 ?
Li2 Li3 Li4 54.50(13) . 2 ?
Li1 Li3 Li4 59.99(12) . 2 ?
C89 Al2 C85 117.57(14) . . ?
C89 Al2 C83 106.57(15) . . ?
C85 Al2 C83 108.14(13) . . ?
C89 Al2 C84 108.03(14) . . ?
C85 Al2 C84 106.27(15) . . ?
C83 Al2 C84 110.19(13) . . ?
C89 Al2 Li9 124.57(16) . . ?
C85 Al2 Li9 117.86(14) . . ?
C83 Al2 Li9 55.10(13) . . ?
C84 Al2 Li9 55.21(14) . . ?
C29 N6 C30 117.47(17) . . ?
C29 N6 Li1 112.90(17) . 2 ?
C30 N6 Li1 116.47(18) . 2 ?
C29 N6 Li2 131.44(19) . 2 ?
C30 N6 Li2 91.07(17) . 2 ?
Li1 N6 Li2 82.75(17) 2 2 ?
C3 C4 C5 120.1(2) . . ?
N4 Li4 N5 133.4(2) 2 . ?
N4 Li4 N1 114.28(19) 2 . ?
N5 Li4 N1 107.10(17) . . ?
N4 Li4 Li1 92.18(17) 2 . ?
N5 Li4 Li1 131.29(19) . . ?
N1 Li4 Li1 52.02(13) . . ?
N4 Li4 Li3 149.4(2) 2 . ?
N5 Li4 Li3 54.84(13) . . ?
N1 Li4 Li3 81.86(15) . . ?
Li1 Li4 Li3 77.31(16) . . ?
N4 Li4 Li2 49.00(13) 2 2 ?
N5 Li4 Li2 96.40(18) . 2 ?
N1 Li4 Li2 155.0(2) . 2 ?
Li1 Li4 Li2 105.64(18) . 2 ?
Li3 Li4 Li2 105.83(18) . 2 ?
N4 Li4 Li1 100.44(16) 2 2 ?
N5 Li4 Li1 68.64(14) . 2 ?
N1 Li4 Li1 127.16(17) . 2 ?
Li1 Li4 Li1 89.97(16) . 2 ?
Li3 Li4 Li1 51.67(13) . 2 ?
Li2 Li4 Li1 54.22(13) 2 2 ?
N4 Li4 Li3 61.37(13) 2 2 ?
N5 Li4 Li3 128.52(19) . 2 ?
N1 Li4 Li3 103.14(16) . 2 ?
Li1 Li4 Li3 51.71(13) . 2 ?
Li3 Li4 Li3 90.44(16) . 2 ?
Li2 Li4 Li3 53.97(12) 2 2 ?
Li1 Li4 Li3 59.88(12) 2 2 ?
N2 C5 N1 116.10(18) . . ?
N2 C5 C4 124.66(19) . . ?
N1 C5 C4 119.2(2) . . ?
C11 C6 C7 117.8(2) . . ?
C11 C6 N2 121.3(2) . . ?
C7 C6 N2 120.72(19) . . ?
C8 C7 C6 121.3(2) . . ?
C9 C8 C7 120.9(2) . . ?
C10 C9 C8 117.9(2) . . ?
C10 C9 C12 121.8(2) . . ?
C8 C9 C12 120.3(2) . . ?
C9 C10 C11 121.4(2) . . ?
N10 Li8 N11 131.7(2) . . ?
N10 Li8 N7 115.95(19) . 2_546 ?
N11 Li8 N7 105.94(17) . 2_546 ?
N10 Li8 Li5 153.4(2) . 2_546 ?
N11 Li8 Li5 55.90(13) . 2_546 ?
N7 Li8 Li5 77.77(15) 2_546 2_546 ?
N10 Li8 Li6 93.93(17) . 2_546 ?
N11 Li8 Li6 132.12(19) . 2_546 ?
N7 Li8 Li6 51.25(13) 2_546 2_546 ?
Li5 Li8 Li6 76.88(16) 2_546 2_546 ?
N10 Li8 Li7 49.48(13) . . ?
N11 Li8 Li7 96.21(17) . . ?
N7 Li8 Li7 156.2(2) 2_546 . ?
Li5 Li8 Li7 108.91(19) 2_546 . ?
Li6 Li8 Li7 106.95(18) 2_546 . ?
N10 Li8 C37 95.03(16) . 2_546 ?
N11 Li8 C37 112.93(17) . 2_546 ?
N7 Li8 C37 28.63(9) 2_546 2_546 ?
Li5 Li8 C37 104.31(16) 2_546 2_546 ?
Li6 Li8 C37 68.57(14) 2_546 2_546 ?
Li7 Li8 C37 144.45(17) . 2_546 ?
N10 Li8 Li6 103.24(17) . . ?
N11 Li8 Li6 68.68(14) . . ?
N7 Li8 Li6 124.38(17) 2_546 . ?
Li5 Li8 Li6 52.72(13) 2_546 . ?
Li6 Li8 Li6 90.13(16) 2_546 . ?
Li7 Li8 Li6 56.28(13) . . ?
C37 Li8 Li6 152.91(16) 2_546 . ?
N10 Li8 Li5 64.76(13) . . ?
N11 Li8 Li5 128.39(19) . . ?
N7 Li8 Li5 102.88(16) 2_546 . ?
Li5 Li8 Li5 90.69(16) 2_546 . ?
Li6 Li8 Li5 51.84(13) 2_546 . ?
Li7 Li8 Li5 55.28(13) . . ?
C37 Li8 Li5 112.91(15) 2_546 . ?
Li6 Li8 Li5 59.71(12) . . ?
C13 N3 C17 118.4(2) . . ?
C13 N3 Li3 125.28(19) . . ?
C17 N3 Li3 106.68(18) . . ?
C13 N3 Li1 106.53(18) . 2 ?
C17 N3 Li1 118.25(17) . 2 ?
Li3 N3 Li1 74.38(16) . 2 ?
C6 C11 C10 120.6(2) . . ?
N8 Li7 N12 113.40(19) . . ?
N8 Li7 N10 113.55(19) . . ?
N12 Li7 N10 113.76(19) . . ?
N8 Li7 Li8 114.55(19) . . ?
N12 Li7 Li8 71.94(15) . . ?
N10 Li7 Li8 47.09(12) . . ?
N8 Li7 Li5 46.52(12) . . ?
N12 Li7 Li5 112.89(18) . . ?
N10 Li7 Li5 73.15(15) . . ?
Li8 Li7 Li5 70.47(15) . . ?
N8 Li7 Li6 73.06(15) . . ?
N12 Li7 Li6 46.39(12) . . ?
N10 Li7 Li6 113.18(18) . . ?
Li8 Li7 Li6 69.00(15) . . ?
Li5 Li7 Li6 68.78(14) . . ?
C17 N4 C18 116.72(17) . . ?
C17 N4 Li4 113.47(17) . 2 ?
C18 N4 Li4 116.34(17) . 2 ?
C17 N4 Li2 132.52(18) . . ?
C18 N4 Li2 90.17(17) . . ?
Li4 N4 Li2 83.11(17) 2 . ?
N12 Li6 N7 129.8(2) . . ?
N12 Li6 N9 115.59(18) . 2_546 ?
N7 Li6 N9 110.02(18) . 2_546 ?
N12 Li6 Li8 150.4(2) . 2_546 ?
N7 Li6 Li8 55.00(13) . 2_546 ?
N9 Li6 Li8 80.97(15) 2_546 2_546 ?
N12 Li6 Li5 94.47(17) . 2_546 ?
N7 Li6 Li5 131.63(19) . 2_546 ?
N9 Li6 Li5 50.61(13) 2_546 2_546 ?
Li8 Li6 Li5 77.00(16) 2_546 2_546 ?
N12 Li6 Li7 48.07(12) . . ?
N7 Li6 Li7 94.09(16) . . ?
N9 Li6 Li7 153.95(19) 2_546 . ?
Li8 Li6 Li7 106.48(17) 2_546 . ?
Li5 Li6 Li7 105.80(18) 2_546 . ?
N12 Li6 Li8 63.75(13) . . ?
N7 Li6 Li8 126.18(18) . . ?
N9 Li6 Li8 101.29(16) 2_546 . ?
Li8 Li6 Li8 89.87(16) 2_546 . ?
Li5 Li6 Li8 51.16(13) 2_546 . ?
Li7 Li6 Li8 54.72(13) . . ?
N12 Li6 Li5 101.49(16) . . ?
N7 Li6 Li5 65.26(13) . . ?
N9 Li6 Li5 125.91(17) 2_546 . ?
Li8 Li6 Li5 51.14(13) 2_546 . ?
Li5 Li6 Li5 90.56(15) 2_546 . ?
Li7 Li6 Li5 55.36(13) . . ?
Li8 Li6 Li5 60.92(12) . . ?
C61 N11 C65 118.52(19) . . ?
C61 N11 Li8 122.68(19) . . ?
C65 N11 Li8 108.28(17) . . ?
C61 N11 Li5 106.09(17) . 2_546 ?
C65 N11 Li5 121.08(17) . 2_546 ?
Li8 N11 Li5 72.49(15) . 2_546 ?
N5 C25 C26 124.4(2) . . ?
C65 N12 C66 117.69(18) . . ?
C65 N12 Li6 112.79(17) . . ?
C66 N12 Li6 117.16(18) . . ?
C65 N12 Li7 129.54(19) . . ?
C66 N12 Li7 89.60(17) . . ?
Li6 N12 Li7 85.54(17) . . ?
C25 C26 C27 117.5(2) . . ?
N8 Li5 N9 128.2(2) . . ?
N8 Li5 N11 119.73(19) . 2_546 ?
N9 Li5 N11 105.97(18) . 2_546 ?
N8 Li5 Li8 98.22(18) . 2_546 ?
N9 Li5 Li8 130.4(2) . 2_546 ?
N11 Li5 Li8 51.60(13) 2_546 2_546 ?
N8 Li5 Li6 150.4(2) . 2_546 ?
N9 Li5 Li6 55.06(13) . 2_546 ?
N11 Li5 Li6 79.82(15) 2_546 2_546 ?
Li8 Li5 Li6 76.12(16) 2_546 2_546 ?
N8 Li5 Li7 48.17(13) . . ?
N9 Li5 Li7 94.23(17) . . ?
N11 Li5 Li7 157.7(2) 2_546 . ?
Li8 Li5 Li7 107.83(18) 2_546 . ?
Li6 Li5 Li7 105.24(17) 2_546 . ?
N8 Li5 Li6 65.61(13) . . ?
N9 Li5 Li6 127.58(18) . . ?
N11 Li5 Li6 103.21(16) 2_546 . ?
Li8 Li5 Li6 51.99(13) 2_546 . ?
Li6 Li5 Li6 89.44(15) 2_546 . ?
Li7 Li5 Li6 55.86(13) . . ?
N8 Li5 Li8 100.43(16) . . ?
N9 Li5 Li8 68.21(14) . . ?
N11 Li5 Li8 125.02(17) 2_546 . ?
Li8 Li5 Li8 89.31(16) 2_546 . ?
Li6 Li5 Li8 51.16(13) 2_546 . ?
Li7 Li5 Li8 54.25(13) . . ?
Li6 Li5 Li8 59.37(12) . . ?
C37 N7 C41 118.41(19) . . ?
C37 N7 Li6 121.49(18) . . ?
C41 N7 Li6 110.01(17) . . ?
C37 N7 Li8 102.59(17) . 2_546 ?
C41 N7 Li8 123.32(17) . 2_546 ?
Li6 N7 Li8 73.75(16) . 2_546 ?
C28 C27 C26 120.3(2) . . ?
C41 N8 C42 117.48(17) . . ?
C41 N8 Li5 109.10(17) . . ?
C42 N8 Li5 122.76(18) . . ?
C41 N8 Li7 129.78(18) . . ?
C42 N8 Li7 89.12(16) . . ?
Li5 N8 Li7 85.31(17) . . ?
C27 C28 C29 119.9(2) . . ?
N6 C29 N5 115.95(18) . . ?
N6 C29 C28 124.4(2) . . ?
N5 C29 C28 119.6(2) . . ?
C35 C30 C31 118.4(2) . . ?
C35 C30 N6 120.5(2) . . ?
C31 C30 N6 120.8(2) . . ?
C35 C30 Li2 117.94(18) . 2 ?
C31 C30 Li2 92.17(17) . 2 ?
N6 C30 Li2 54.46(14) . 2 ?
Al1 Li9 Al2 175.6(2) . . ?
C30 C35 C34 120.7(2) . . ?
C33 C34 C35 121.3(3) . . ?
C49 N9 C53 118.95(19) . . ?
C49 N9 Li5 119.4(2) . . ?
C53 N9 Li5 110.41(18) . . ?
C49 N9 Li6 107.36(18) . 2_546 ?
C53 N9 Li6 118.66(17) . 2_546 ?
Li5 N9 Li6 74.33(16) . 2_546 ?
C32 C33 C34 117.8(2) . . ?
C32 C33 C36 121.0(3) . . ?
C34 C33 C36 121.2(3) . . ?
C53 N10 C54 117.79(17) . . ?
C53 N10 Li8 114.30(17) . . ?
C54 N10 Li8 117.71(17) . . ?
C53 N10 Li7 127.88(18) . . ?
C54 N10 Li7 90.10(17) . . ?
Li8 N10 Li7 83.43(17) . . ?
C33 C32 C31 121.6(2) . . ?
C32 C31 C30 120.3(2) . . ?
N3 C13 C14 124.2(2) . . ?
C13 C14 C15 117.7(2) . . ?
C16 C15 C14 120.2(2) . . ?
C15 C16 C17 120.1(2) . . ?
N4 C17 N3 115.86(19) . . ?
N4 C17 C16 124.7(2) . . ?
N3 C17 C16 119.3(2) . . ?
C23 C18 C19 118.0(2) . . ?
C23 C18 N4 120.51(19) . . ?
C19 C18 N4 121.3(2) . . ?
C20 C19 C18 120.4(2) . . ?
C21 C20 C19 121.6(2) . . ?
C22 C21 C20 117.4(2) . . ?
C22 C21 C24 120.5(2) . . ?
C20 C21 C24 122.1(2) . . ?
C21 C22 C23 122.0(2) . . ?
C22 C23 C18 120.5(2) . . ?
N11 C61 C62 124.0(2) . . ?
C61 C62 C63 117.7(2) . . ?
C64 C63 C62 120.4(2) . . ?
C63 C64 C65 120.2(2) . . ?
N12 C65 N11 115.54(18) . . ?
N12 C65 C64 125.3(2) . . ?
N11 C65 C64 119.1(2) . . ?
C67 C66 C71 118.3(2) . . ?
C67 C66 N12 120.2(2) . . ?
C71 C66 N12 121.3(2) . . ?
C70 C71 C66 120.5(3) . . ?
C69 C70 C71 121.3(2) . . ?
C70 C69 C68 118.0(2) . . ?
C70 C69 C72 121.1(3) . . ?
C68 C69 C72 121.0(3) . . ?
C69 C68 C67 121.2(3) . . ?
C66 C67 C68 120.8(2) . . ?
C38 C37 N7 124.2(2) . . ?
C38 C37 Li8 147.1(2) . 2_546 ?
N7 C37 Li8 48.78(13) . 2_546 ?
C37 C38 C39 117.7(2) . . ?
C40 C39 C38 120.2(2) . . ?
C39 C40 C41 120.2(2) . . ?
N8 C41 N7 115.53(18) . . ?
N8 C41 C40 125.1(2) . . ?
N7 C41 C40 119.3(2) . . ?
C43 C42 C47 117.7(2) . . ?
C43 C42 N8 120.5(2) . . ?
C47 C42 N8 121.6(2) . . ?
C46 C47 C42 120.8(2) . . ?
C47 C46 C45 121.7(2) . . ?
C44 C45 C46 117.5(2) . . ?
C44 C45 C48 121.1(2) . . ?
C46 C45 C48 121.4(2) . . ?
C45 C44 C43 121.4(2) . . ?
C44 C43 C42 120.9(2) . . ?
N9 C49 C50 124.1(2) . . ?
C49 C50 C51 117.3(3) . . ?
C52 C51 C50 120.7(3) . . ?
C51 C52 C53 119.8(2) . . ?
N10 C53 N9 115.95(18) . . ?
N10 C53 C52 125.1(2) . . ?
N9 C53 C52 118.8(2) . . ?
C59 C54 C55 117.6(2) . . ?
C59 C54 N10 120.52(19) . . ?
C55 C54 N10 121.6(2) . . ?
C58 C59 C54 120.9(2) . . ?
C57 C58 C59 121.7(2) . . ?
C58 C57 C56 117.4(2) . . ?
C58 C57 C60 121.8(3) . . ?
C56 C57 C60 120.8(2) . . ?
C55 C56 C57 121.5(2) . . ?
C56 C55 C54 120.9(2) . . ?
C79 C77 C78 108.4(3) . . ?
C79 C77 C80 107.9(3) . . ?
C78 C77 C80 107.2(3) . . ?
C79 C77 Al1 112.2(2) . . ?
C78 C77 Al1 112.5(2) . . ?
C80 C77 Al1 108.5(2) . . ?
C74 C73 C75 108.3(4) . . ?
C74 C73 C76 108.0(5) . . ?
C75 C73 C76 108.2(5) . . ?
C74 C73 Al1 112.5(3) . . ?
C75 C73 Al1 109.6(3) . . ?
C76 C73 Al1 110.1(3) . . ?
C91 C89 C90 107.6(4) . . ?
C91 C89 C92 108.1(3) . . ?
C90 C89 C92 108.1(3) . . ?
C91 C89 Al2 111.6(2) . . ?
C90 C89 Al2 109.5(2) . . ?
C92 C89 Al2 111.8(3) . . ?
C87 C85 C86 107.4(3) . . ?
C87 C85 C88 107.7(3) . . ?
C86 C85 C88 107.5(3) . . ?
C87 C85 Al2 112.5(2) . . ?
C86 C85 Al2 109.5(2) . . ?
C88 C85 Al2 112.0(3) . . ?
C95 C96 C97 130.4(7) . . ?
C95 C94 C93 120.4(8) . . ?
C96 C95 C94 110.1(8) . . ?
C96 C97 C97 59.9(4) . 2_446 ?
C96 C97 C98 117.2(6) . . ?
C97 C97 C98 177.1(6) 2_446 . ?
C98 C93 C96 142.7(7) 2_446 2_446 ?
C98 C93 C94 13.9(6) 2_446 . ?
C96 C93 C94 128.8(7) 2_446 . ?

loop_
_geom_bond_atom_site_label_1
_geom_bond_atom_site_label_2
_geom_bond_distance
_geom_bond_site_symmetry_2
_geom_bond_publ_flag
N1 C1 1.356(3) . ?
N1 C5 1.370(3) . ?
N1 Li1 2.058(4) . ?
N1 Li4 2.129(4) . ?
C1 C2 1.359(4) . ?
Li1 N6 2.005(4) 2 ?
Li1 N3 2.131(4) 2 ?
Li1 Li4 2.502(5) . ?
Li1 Li3 2.530(5) 2 ?
Li1 Li2 2.691(5) . ?
Li1 Li3 3.138(6) . ?
Li1 Li4 3.141(6) 2 ?
N2 C5 1.358(3) . ?
N2 C6 1.438(3) . ?
N2 Li3 2.000(4) . ?
N2 Li2 2.058(4) . ?
C2 C3 1.398(4) . ?
Li2 N4 2.053(4) . ?
Li2 N6 2.065(4) 2 ?
Li2 Li3 2.682(5) . ?
Li2 Li4 2.700(5) 2 ?
Al1 C77 2.009(3) . ?
Al1 C73 2.017(3) . ?
Al1 C82 2.035(3) . ?
Al1 C81 2.045(3) . ?
Al1 Li9 2.663(5) . ?
N5 C25 1.358(3) . ?
N5 C29 1.366(3) . ?
N5 Li4 2.042(4) . ?
N5 Li3 2.144(4) . ?
C3 C4 1.357(4) . ?
Li3 N3 2.053(4) . ?
Li3 Li4 2.522(5) . ?
Li3 Li1 2.530(5) 2 ?
Li3 Li4 3.146(5) 2 ?
Al2 C89 2.016(3) . ?
Al2 C85 2.021(3) . ?
Al2 C83 2.040(3) . ?
Al2 C84 2.044(3) . ?
Al2 Li9 2.673(5) . ?
N6 C29 1.361(3) . ?
N6 C30 1.436(3) . ?
N6 Li1 2.005(4) 2 ?
N6 Li2 2.065(4) 2 ?
C4 C5 1.418(3) . ?
Li4 N4 2.018(4) 2 ?
Li4 Li2 2.700(5) 2 ?
Li4 Li1 3.141(6) 2 ?
Li4 Li3 3.146(5) 2 ?
C6 C11 1.387(3) . ?
C6 C7 1.389(3) . ?
C7 C8 1.385(3) . ?
C8 C9 1.384(4) . ?
C9 C10 1.382(4) . ?
C9 C12 1.516(3) . ?
C10 C11 1.393(3) . ?
Li8 N10 1.989(4) . ?
Li8 N11 2.034(4) . ?
Li8 N7 2.137(4) 2_546 ?
Li8 Li5 2.475(5) 2_546 ?
Li8 Li6 2.504(5) 2_546 ?
Li8 Li7 2.697(5) . ?
Li8 C37 2.772(5) 2_546 ?
Li8 Li6 3.085(6) . ?
Li8 Li5 3.133(5) . ?
N3 C13 1.357(3) . ?
N3 C17 1.370(3) . ?
N3 Li1 2.131(4) 2 ?
Li7 N8 2.043(4) . ?
Li7 N12 2.051(4) . ?
Li7 N10 2.064(4) . ?
Li7 Li5 2.732(5) . ?
Li7 Li6 2.748(5) . ?
N4 C17 1.358(3) . ?
N4 C18 1.433(3) . ?
N4 Li4 2.018(4) 2 ?
Li6 N12 1.996(4) . ?
Li6 N7 2.034(4) . ?
Li6 N9 2.152(4) 2_546 ?
Li6 Li8 2.504(5) 2_546 ?
Li6 Li5 2.528(5) 2_546 ?
Li6 Li5 3.096(5) . ?
N11 C61 1.361(3) . ?
N11 C65 1.373(3) . ?
N11 Li5 2.149(4) 2_546 ?
C25 C26 1.358(3) . ?
N12 C65 1.356(3) . ?
N12 C66 1.435(3) . ?
C26 C27 1.393(4) . ?
Li5 N8 1.989(4) . ?
Li5 N9 2.029(4) . ?
Li5 N11 2.149(4) 2_546 ?
Li5 Li8 2.475(5) 2_546 ?
Li5 Li6 2.528(5) 2_546 ?
N7 C37 1.361(3) . ?
N7 C41 1.373(3) . ?
N7 Li8 2.137(4) 2_546 ?
C27 C28 1.365(4) . ?
N8 C41 1.360(3) . ?
N8 C42 1.433(3) . ?
C28 C29 1.417(3) . ?
C30 C35 1.387(3) . ?
C30 C31 1.397(3) . ?
C30 Li2 2.537(4) 2 ?
C35 C34 1.390(4) . ?
C34 C33 1.387(4) . ?
N9 C49 1.354(3) . ?
N9 C53 1.372(3) . ?
N9 Li6 2.152(4) 2_546 ?
C33 C32 1.387(4) . ?
C33 C36 1.511(4) . ?
N10 C53 1.351(3) . ?
N10 C54 1.433(3) . ?
C32 C31 1.389(3) . ?
C13 C14 1.362(4) . ?
C14 C15 1.392(4) . ?
C15 C16 1.364(4) . ?
C16 C17 1.418(3) . ?
C18 C23 1.385(3) . ?
C18 C19 1.396(3) . ?
C19 C20 1.387(3) . ?
C20 C21 1.382(4) . ?
C21 C22 1.381(4) . ?
C21 C24 1.511(3) . ?
C22 C23 1.385(3) . ?
C61 C62 1.361(3) . ?
C62 C63 1.391(4) . ?
C63 C64 1.362(4) . ?
C64 C65 1.420(3) . ?
C66 C67 1.382(4) . ?
C66 C71 1.396(3) . ?
C71 C70 1.391(4) . ?
C70 C69 1.382(4) . ?
C69 C68 1.389(4) . ?
C69 C72 1.516(4) . ?
C68 C67 1.391(4) . ?
C37 C38 1.360(4) . ?
C37 Li8 2.772(5) 2_546 ?
C38 C39 1.394(4) . ?
C39 C40 1.367(3) . ?
C40 C41 1.416(3) . ?
C42 C43 1.392(3) . ?
C42 C47 1.398(3) . ?
C47 C46 1.385(3) . ?
C46 C45 1.389(4) . ?
C45 C44 1.387(4) . ?
C45 C48 1.517(3) . ?
C44 C43 1.392(3) . ?
C49 C50 1.359(4) . ?
C50 C51 1.396(4) . ?
C51 C52 1.359(4) . ?
C52 C53 1.423(3) . ?
C54 C59 1.391(3) . ?
C54 C55 1.396(3) . ?
C59 C58 1.388(3) . ?
C58 C57 1.383(4) . ?
C57 C56 1.390(4) . ?
C57 C60 1.506(4) . ?
C56 C55 1.385(3) . ?
C77 C79 1.528(4) . ?
C77 C78 1.536(4) . ?
C77 C80 1.540(4) . ?
C73 C74 1.514(6) . ?
C73 C75 1.519(6) . ?
C73 C76 1.533(6) . ?
C89 C91 1.528(5) . ?
C89 C90 1.529(5) . ?
C89 C92 1.548(6) . ?
C85 C87 1.537(5) . ?
C85 C86 1.540(4) . ?
C85 C88 1.541(4) . ?
C96 C95 1.379(3) . ?
C96 C97 1.383(3) . ?
C94 C95 1.385(3) . ?
C94 C93 1.391(3) . ?
C97 C97 1.400(14) 2_446 ?
C97 C98 1.507(3) . ?
C93 C98 1.219(11) 2_446 ?
C93 C96 1.385(3) 2_446 ?

loop_
_geom_torsion_atom_site_label_1
_geom_torsion_atom_site_label_2
_geom_torsion_atom_site_label_3
_geom_torsion_atom_site_label_4
_geom_torsion
_geom_torsion_site_symmetry_1
_geom_torsion_site_symmetry_2
_geom_torsion_site_symmetry_3
_geom_torsion_site_symmetry_4
_geom_torsion_publ_flag
C5 N1 C1 C2 0.5(4) . . . . ?
Li1 N1 C1 C2 137.8(3) . . . . ?
Li4 N1 C1 C2 -140.9(3) . . . . ?
C1 N1 Li1 N6 -116.5(3) . . . 2 ?
C5 N1 Li1 N6 25.1(3) . . . 2 ?
Li4 N1 Li1 N6 142.7(3) . . . 2 ?
C1 N1 Li1 N3 33.6(3) . . . 2 ?
C5 N1 Li1 N3 175.23(17) . . . 2 ?
Li4 N1 Li1 N3 -67.18(18) . . . 2 ?
C1 N1 Li1 Li4 100.8(2) . . . . ?
C5 N1 Li1 Li4 -117.59(19) . . . . ?
C1 N1 Li1 Li3 87.3(3) . . . 2 ?
C5 N1 Li1 Li3 -131.0(3) . . . 2 ?
Li4 N1 Li1 Li3 -13.4(3) . . . 2 ?
C1 N1 Li1 Li2 -154.7(2) . . . . ?
C5 N1 Li1 Li2 -13.1(2) . . . . ?
Li4 N1 Li1 Li2 104.51(18) . . . . ?
C1 N1 Li1 Li3 158.1(2) . . . . ?
C5 N1 Li1 Li3 -60.23(16) . . . . ?
Li4 N1 Li1 Li3 57.36(13) . . . . ?
C1 N1 Li1 Li4 156.1(2) . . . 2 ?
C5 N1 Li1 Li4 -62.2(3) . . . 2 ?
Li4 N1 Li1 Li4 55.4(2) . . . 2 ?
N1 C1 C2 C3 0.2(5) . . . . ?
C5 N2 Li2 N4 146.5(2) . . . . ?
C6 N2 Li2 N4 -89.7(2) . . . . ?
Li3 N2 Li2 N4 29.9(2) . . . . ?
C5 N2 Li2 N6 12.5(3) . . . 2 ?
C6 N2 Li2 N6 136.2(2) . . . 2 ?
Li3 N2 Li2 N6 -104.2(2) . . . 2 ?
C5 N2 Li2 Li3 116.7(2) . . . . ?
C6 N2 Li2 Li3 -119.60(18) . . . . ?
C5 N2 Li2 Li1 35.7(2) . . . . ?
C6 N2 Li2 Li1 159.45(16) . . . . ?
Li3 N2 Li2 Li1 -80.95(16) . . . . ?
C5 N2 Li2 Li4 93.5(3) . . . 2 ?
C6 N2 Li2 Li4 -142.7(2) . . . 2 ?
Li3 N2 Li2 Li4 -23.1(2) . . . 2 ?
N6 Li1 Li2 N4 101.2(2) 2 . . . ?
N1 Li1 Li2 N4 -115.0(2) . . . . ?
N3 Li1 Li2 N4 46.5(5) 2 . . . ?
Li4 Li1 Li2 N4 -59.9(2) . . . . ?
Li3 Li1 Li2 N4 21.1(3) 2 . . . ?
Li3 Li1 Li2 N4 -57.64(18) . . . . ?
Li4 Li1 Li2 N4 18.52(16) 2 . . . ?
N6 Li1 Li2 N2 -150.8(2) 2 . . . ?
N1 Li1 Li2 N2 -7.01(15) . . . . ?
N3 Li1 Li2 N2 154.5(5) 2 . . . ?
Li4 Li1 Li2 N2 48.09(18) . . . . ?
Li3 Li1 Li2 N2 129.13(18) 2 . . . ?
Li3 Li1 Li2 N2 50.38(12) . . . . ?
Li4 Li1 Li2 N2 126.53(17) 2 . . . ?
N1 Li1 Li2 N6 143.8(2) . . . 2 ?
N3 Li1 Li2 N6 -54.7(4) 2 . . 2 ?
Li4 Li1 Li2 N6 -161.1(2) . . . 2 ?
Li3 Li1 Li2 N6 -80.04(18) 2 . . 2 ?
Li3 Li1 Li2 N6 -158.79(19) . . . 2 ?
Li4 Li1 Li2 N6 -82.63(16) 2 . . 2 ?
N6 Li1 Li2 Li3 158.79(19) 2 . . . ?
N1 Li1 Li2 Li3 -57.39(16) . . . . ?
N3 Li1 Li2 Li3 104.1(5) 2 . . . ?
Li4 Li1 Li2 Li3 -2.29(17) . . . . ?
Li3 Li1 Li2 Li3 78.75(19) 2 . . . ?
Li4 Li1 Li2 Li3 76.16(15) 2 . . . ?
N6 Li1 Li2 Li4 82.63(16) 2 . . 2 ?
N1 Li1 Li2 Li4 -133.55(18) . . . 2 ?
N3 Li1 Li2 Li4 27.9(5) 2 . . 2 ?
Li4 Li1 Li2 Li4 -78.45(19) . . . 2 ?
Li3 Li1 Li2 Li4 2.60(16) 2 . . 2 ?
Li3 Li1 Li2 Li4 -76.16(15) . . . 2 ?
C1 C2 C3 C4 -0.4(5) . . . . ?
C5 N2 Li3 N3 175.9(2) . . . . ?
C6 N2 Li3 N3 31.3(4) . . . . ?
Li2 N2 Li3 N3 -53.5(3) . . . . ?
C5 N2 Li3 N5 25.5(3) . . . . ?
C6 N2 Li3 N5 -119.1(2) . . . . ?
Li2 N2 Li3 N5 156.1(2) . . . . ?
C5 N2 Li3 Li4 -22.5(2) . . . . ?
C6 N2 Li3 Li4 -167.13(17) . . . . ?
Li2 N2 Li3 Li4 108.08(17) . . . . ?
C5 N2 Li3 Li1 -90.7(4) . . . 2 ?
C6 N2 Li3 Li1 124.7(4) . . . 2 ?
Li2 N2 Li3 Li1 39.9(4) . . . 2 ?
C5 N2 Li3 Li2 -130.6(2) . . . . ?
C6 N2 Li3 Li2 84.8(2) . . . . ?
C5 N2 Li3 Li1 -65.43(17) . . . . ?
C6 N2 Li3 Li1 149.96(18) . . . . ?
Li2 N2 Li3 Li1 65.17(14) . . . . ?
C5 N2 Li3 Li4 -112.58(18) . . . 2 ?
C6 N2 Li3 Li4 102.80(19) . . . 2 ?
Li2 N2 Li3 Li4 18.01(16) . . . 2 ?
C25 N5 Li3 N2 49.3(2) . . . . ?
C29 N5 Li3 N2 -176.07(18) . . . . ?
Li4 N5 Li3 N2 -72.6(2) . . . . ?
C25 N5 Li3 N3 -109.3(2) . . . . ?
C29 N5 Li3 N3 25.4(3) . . . . ?
Li4 N5 Li3 N3 128.9(2) . . . . ?
C25 N5 Li3 Li4 121.9(2) . . . . ?
C29 N5 Li3 Li4 -103.5(2) . . . . ?
C25 N5 Li3 Li1 -158.01(18) . . . 2 ?
C29 N5 Li3 Li1 -23.4(2) . . . 2 ?
Li4 N5 Li3 Li1 80.11(17) . . . 2 ?
C25 N5 Li3 Li2 94.5(5) . . . . ?
C29 N5 Li3 Li2 -130.9(4) . . . . ?
Li4 N5 Li3 Li2 -27.4(4) . . . . ?
C25 N5 Li3 Li1 114.28(18) . . . . ?
C29 N5 Li3 Li1 -111.07(19) . . . . ?
Li4 N5 Li3 Li1 -7.60(15) . . . . ?
C25 N5 Li3 Li4 175.6(2) . . . 2 ?
C29 N5 Li3 Li4 -49.8(3) . . . 2 ?
Li4 N5 Li3 Li4 53.7(2) . . . 2 ?
N4 Li2 Li3 N2 -151.2(2) . . . . ?
N6 Li2 Li3 N2 99.6(2) 2 . . . ?
Li1 Li2 Li3 N2 82.32(16) . . . . ?
Li4 Li2 Li3 N2 158.15(19) 2 . . . ?
N4 Li2 Li3 N3 -6.41(15) . . . . ?
N2 Li2 Li3 N3 144.7(2) . . . . ?
N6 Li2 Li3 N3 -115.6(2) 2 . . . ?
Li1 Li2 Li3 N3 -132.94(18) . . . . ?
Li4 Li2 Li3 N3 -57.11(16) 2 . . . ?
N4 Li2 Li3 N5 150.6(4) . . . . ?
N2 Li2 Li3 N5 -58.3(4) . . . . ?
N6 Li2 Li3 N5 41.4(5) 2 . . . ?
Li1 Li2 Li3 N5 24.1(5) . . . . ?
Li4 Li2 Li3 N5 99.9(5) 2 . . . ?
N4 Li2 Li3 Li4 128.80(18) . . . . ?
N2 Li2 Li3 Li4 -80.05(18) . . . . ?
N6 Li2 Li3 Li4 19.6(3) 2 . . . ?
Li1 Li2 Li3 Li4 2.27(17) . . . . ?
Li4 Li2 Li3 Li4 78.10(19) 2 . . . ?
N4 Li2 Li3 Li1 48.49(18) . . . 2 ?
N2 Li2 Li3 Li1 -160.4(2) . . . 2 ?
N6 Li2 Li3 Li1 -60.7(2) 2 . . 2 ?
Li1 Li2 Li3 Li1 -78.04(19) . . . 2 ?
Li4 Li2 Li3 Li1 -2.21(17) 2 . . 2 ?
N4 Li2 Li3 Li1 126.53(17) . . . . ?
N2 Li2 Li3 Li1 -82.32(16) . . . . ?
N6 Li2 Li3 Li1 17.32(16) 2 . . . ?
Li4 Li2 Li3 Li1 75.83(15) 2 . . . ?
N4 Li2 Li3 Li4 50.70(12) . . . 2 ?
N2 Li2 Li3 Li4 -158.15(19) . . . 2 ?
N6 Li2 Li3 Li4 -58.50(18) 2 . . 2 ?
Li1 Li2 Li3 Li4 -75.83(15) . . . 2 ?
N6 Li1 Li3 N2 -74.50(17) 2 . . . ?
N1 Li1 Li3 N2 57.88(13) . . . . ?
N3 Li1 Li3 N2 154.0(2) 2 . . . ?
Li4 Li1 Li3 N2 119.00(19) . . . . ?
Li3 Li1 Li3 N2 -167.6(2) 2 . . . ?
Li2 Li1 Li3 N2 -58.19(14) . . . . ?
Li4 Li1 Li3 N2 -123.91(16) 2 . . . ?
N6 Li1 Li3 N3 52.3(3) 2 . . . ?
N1 Li1 Li3 N3 -175.4(2) . . . . ?
N3 Li1 Li3 N3 -79.2(3) 2 . . . ?
Li4 Li1 Li3 N3 -114.2(2) . . . . ?
Li3 Li1 Li3 N3 -40.80(19) 2 . . . ?
Li2 Li1 Li3 N3 68.6(2) . . . . ?
Li4 Li1 Li3 N3 2.8(2) 2 . . . ?
N6 Li1 Li3 N5 174.11(16) 2 . . . ?
N1 Li1 Li3 N5 -53.51(16) . . . . ?
N3 Li1 Li3 N5 42.6(3) 2 . . . ?
Li4 Li1 Li3 N5 7.60(15) . . . . ?
Li3 Li1 Li3 N5 81.04(16) 2 . . . ?
Li2 Li1 Li3 N5 -169.6(2) . . . . ?
Li4 Li1 Li3 N5 124.69(17) 2 . . . ?
N6 Li1 Li3 Li4 166.5(2) 2 . . . ?
N1 Li1 Li3 Li4 -61.12(15) . . . . ?
N3 Li1 Li3 Li4 35.0(2) 2 . . . ?
Li3 Li1 Li3 Li4 73.44(16) 2 . . . ?
Li2 Li1 Li3 Li4 -177.2(2) . . . . ?
Li4 Li1 Li3 Li4 117.09(15) 2 . . . ?
N6 Li1 Li3 Li1 93.06(18) 2 . . 2 ?
N1 Li1 Li3 Li1 -134.56(19) . . . 2 ?
N3 Li1 Li3 Li1 -38.42(19) 2 . . 2 ?
Li4 Li1 Li3 Li1 -73.44(16) . . . 2 ?
Li3 Li1 Li3 Li1 0.0 2 . . 2 ?
Li2 Li1 Li3 Li1 109.37(19) . . . 2 ?
Li4 Li1 Li3 Li1 43.65(12) 2 . . 2 ?
N6 Li1 Li3 Li2 -16.31(15) 2 . . . ?
N1 Li1 Li3 Li2 116.07(17) . . . . ?
N3 Li1 Li3 Li2 -147.8(3) 2 . . . ?
Li4 Li1 Li3 Li2 177.2(2) . . . . ?
Li3 Li1 Li3 Li2 -109.37(19) 2 . . . ?
Li4 Li1 Li3 Li2 -65.72(15) 2 . . . ?
N6 Li1 Li3 Li4 49.41(15) 2 . . 2 ?
N1 Li1 Li3 Li4 -178.21(16) . . . 2 ?
N3 Li1 Li3 Li4 -82.1(2) 2 . . 2 ?
Li4 Li1 Li3 Li4 -117.09(15) . . . 2 ?
Li3 Li1 Li3 Li4 -43.65(12) 2 . . 2 ?
Li2 Li1 Li3 Li4 65.72(15) . . . 2 ?
C2 C3 C4 C5 -0.1(5) . . . . ?
C25 N5 Li4 N4 120.8(3) . . . 2 ?
C29 N5 Li4 N4 -26.5(3) . . . 2 ?
Li3 N5 Li4 N4 -141.5(3) . . . 2 ?
C25 N5 Li4 N1 -31.1(3) . . . . ?
C29 N5 Li4 N1 -178.39(17) . . . . ?
Li3 N5 Li4 N1 66.56(18) . . . . ?
C25 N5 Li4 Li1 -85.1(3) . . . . ?
C29 N5 Li4 Li1 127.5(3) . . . . ?
Li3 N5 Li4 Li1 12.5(3) . . . . ?
C25 N5 Li4 Li3 -97.6(2) . . . . ?
C29 N5 Li4 Li3 115.06(19) . . . . ?
C25 N5 Li4 Li2 157.51(19) . . . 2 ?
C29 N5 Li4 Li2 10.2(2) . . . 2 ?
Li3 N5 Li4 Li2 -104.87(17) . . . 2 ?
C25 N5 Li4 Li1 -155.0(2) . . . 2 ?
C29 N5 Li4 Li1 57.68(16) . . . 2 ?
Li3 N5 Li4 Li1 -57.38(13) . . . 2 ?
C25 N5 Li4 Li3 -154.3(2) . . . 2 ?
C29 N5 Li4 Li3 58.3(3) . . . 2 ?
Li3 N5 Li4 Li3 -56.7(2) . . . 2 ?
C1 N1 Li4 N4 -47.3(2) . . . 2 ?
C5 N1 Li4 N4 172.10(18) . . . 2 ?
Li1 N1 Li4 N4 72.6(2) . . . 2 ?
C1 N1 Li4 N5 110.7(2) . . . . ?
C5 N1 Li4 N5 -30.0(3) . . . . ?
Li1 N1 Li4 N5 -129.5(2) . . . . ?
C1 N1 Li4 Li1 -119.9(2) . . . . ?
C5 N1 Li4 Li1 99.5(2) . . . . ?
C1 N1 Li4 Li3 159.91(18) . . . . ?
C5 N1 Li4 Li3 19.3(2) . . . . ?
Li1 N1 Li4 Li3 -80.22(16) . . . . ?
C1 N1 Li4 Li2 -89.9(5) . . . 2 ?
C5 N1 Li4 Li2 129.5(4) . . . 2 ?
Li1 N1 Li4 Li2 30.0(5) . . . 2 ?
C1 N1 Li4 Li1 -173.5(2) . . . 2 ?
C5 N1 Li4 Li1 45.9(3) . . . 2 ?
Li1 N1 Li4 Li1 -53.7(2) . . . 2 ?
C1 N1 Li4 Li3 -111.54(18) . . . 2 ?
C5 N1 Li4 Li3 107.85(19) . . . 2 ?
Li1 N1 Li4 Li3 8.33(15) . . . 2 ?
N6 Li1 Li4 N4 123.4(4) 2 . . 2 ?
N1 Li1 Li4 N4 -119.50(19) . . . 2 ?
N3 Li1 Li4 N4 -1.84(16) 2 . . 2 ?
Li3 Li1 Li4 N4 50.15(16) 2 . . 2 ?
Li2 Li1 Li4 N4 153.34(17) . . . 2 ?
Li3 Li1 Li4 N4 151.0(2) . . . 2 ?
Li4 Li1 Li4 N4 100.44(17) 2 . . 2 ?
N6 Li1 Li4 N5 -38.0(6) 2 . . . ?
N1 Li1 Li4 N5 79.1(3) . . . . ?
N3 Li1 Li4 N5 -163.3(3) 2 . . . ?
Li3 Li1 Li4 N5 -111.3(3) 2 . . . ?
Li2 Li1 Li4 N5 -8.1(3) . . . . ?
Li3 Li1 Li4 N5 -10.4(2) . . . . ?
Li4 Li1 Li4 N5 -61.0(2) 2 . . . ?
N6 Li1 Li4 N1 -117.1(4) 2 . . . ?
N3 Li1 Li4 N1 117.66(18) 2 . . . ?
Li3 Li1 Li4 N1 169.64(19) 2 . . . ?
Li2 Li1 Li4 N1 -87.16(18) . . . . ?
Li3 Li1 Li4 N1 -89.53(15) . . . . ?
Li4 Li1 Li4 N1 -140.06(18) 2 . . . ?
N6 Li1 Li4 Li3 -27.6(4) 2 . . . ?
N1 Li1 Li4 Li3 89.53(15) . . . . ?
N3 Li1 Li4 Li3 -152.82(17) 2 . . . ?
Li3 Li1 Li4 Li3 -100.83(16) 2 . . . ?
Li2 Li1 Li4 Li3 2.37(18) . . . . ?
Li4 Li1 Li4 Li3 -50.53(12) 2 . . . ?
N6 Li1 Li4 Li2 75.6(4) 2 . . 2 ?
N1 Li1 Li4 Li2 -167.3(2) . . . 2 ?
N3 Li1 Li4 Li2 -49.68(18) 2 . . 2 ?
Li3 Li1 Li4 Li2 2.30(18) 2 . . 2 ?
Li2 Li1 Li4 Li2 105.50(18) . . . 2 ?
Li3 Li1 Li4 Li2 103.14(19) . . . 2 ?
Li4 Li1 Li4 Li2 52.60(15) 2 . . 2 ?
N6 Li1 Li4 Li1 23.0(4) 2 . . 2 ?
N1 Li1 Li4 Li1 140.06(18) . . . 2 ?
N3 Li1 Li4 Li1 -102.28(15) 2 . . 2 ?
Li3 Li1 Li4 Li1 -50.30(12) 2 . . 2 ?
Li2 Li1 Li4 Li1 52.90(15) . . . 2 ?
Li3 Li1 Li4 Li1 50.53(12) . . . 2 ?
Li4 Li1 Li4 Li1 0.0 2 . . 2 ?
N6 Li1 Li4 Li3 73.3(4) 2 . . 2 ?
N1 Li1 Li4 Li3 -169.64(19) . . . 2 ?
N3 Li1 Li4 Li3 -51.99(13) 2 . . 2 ?
Li2 Li1 Li4 Li3 103.20(19) . . . 2 ?
Li3 Li1 Li4 Li3 100.83(16) . . . 2 ?
Li4 Li1 Li4 Li3 50.30(12) 2 . . 2 ?
N2 Li3 Li4 N4 -123.3(4) . . . 2 ?
N3 Li3 Li4 N4 39.6(5) . . . 2 ?
N5 Li3 Li4 N4 117.3(4) . . . 2 ?
Li1 Li3 Li4 N4 27.9(4) 2 . . 2 ?
Li2 Li3 Li4 N4 -74.7(4) . . . 2 ?
Li1 Li3 Li4 N4 -72.3(4) . . . 2 ?
Li4 Li3 Li4 N4 -21.8(4) 2 . . 2 ?
N2 Li3 Li4 N5 119.40(19) . . . . ?
N3 Li3 Li4 N5 -77.7(2) . . . . ?
Li1 Li3 Li4 N5 -89.37(16) 2 . . . ?
Li2 Li3 Li4 N5 168.0(2) . . . . ?
Li1 Li3 Li4 N5 170.42(19) . . . . ?
Li4 Li3 Li4 N5 -139.14(19) 2 . . . ?
N2 Li3 Li4 N1 1.76(15) . . . . ?
N3 Li3 Li4 N1 164.7(2) . . . . ?
N5 Li3 Li4 N1 -117.65(17) . . . . ?
Li1 Li3 Li4 N1 152.98(17) 2 . . . ?
Li2 Li3 Li4 N1 50.40(17) . . . . ?
Li1 Li3 Li4 N1 52.77(13) . . . . ?
Li4 Li3 Li4 N1 103.21(15) 2 . . . ?
N2 Li3 Li4 Li1 -51.01(16) . . . . ?
N3 Li3 Li4 Li1 111.9(3) . . . . ?
N5 Li3 Li4 Li1 -170.42(19) . . . . ?
Li1 Li3 Li4 Li1 100.21(16) 2 . . . ?
Li2 Li3 Li4 Li1 -2.37(18) . . . . ?
Li4 Li3 Li4 Li1 50.44(12) 2 . . . ?
N2 Li3 Li4 Li2 -153.92(17) . . . 2 ?
N3 Li3 Li4 Li2 9.0(3) . . . 2 ?
N5 Li3 Li4 Li2 86.68(18) . . . 2 ?
Li1 Li3 Li4 Li2 -2.69(17) 2 . . 2 ?
Li2 Li3 Li4 Li2 -105.28(18) . . . 2 ?
Li1 Li3 Li4 Li2 -102.91(19) . . . 2 ?
Li4 Li3 Li4 Li2 -52.47(14) 2 . . 2 ?
N2 Li3 Li4 Li1 -151.2(2) . . . 2 ?
N3 Li3 Li4 Li1 11.7(2) . . . 2 ?
N5 Li3 Li4 Li1 89.37(16) . . . 2 ?
Li2 Li3 Li4 Li1 -102.59(19) . . . 2 ?
Li1 Li3 Li4 Li1 -100.21(16) . . . 2 ?
Li4 Li3 Li4 Li1 -49.77(12) 2 . . 2 ?
N2 Li3 Li4 Li3 -101.45(17) . . . 2 ?
N3 Li3 Li4 Li3 61.5(2) . . . 2 ?
N5 Li3 Li4 Li3 139.14(19) . . . 2 ?
Li1 Li3 Li4 Li3 49.77(12) 2 . . 2 ?
Li2 Li3 Li4 Li3 -52.81(15) . . . 2 ?
Li1 Li3 Li4 Li3 -50.44(12) . . . 2 ?
Li4 Li3 Li4 Li3 0.0 2 . . 2 ?
C6 N2 C5 N1 -172.03(18) . . . . ?
Li3 N2 C5 N1 42.2(3) . . . . ?
Li2 N2 C5 N1 -59.7(3) . . . . ?
C6 N2 C5 C4 10.4(3) . . . . ?
Li3 N2 C5 C4 -135.4(2) . . . . ?
Li2 N2 C5 C4 122.7(3) . . . . ?
C1 N1 C5 N2 -178.7(2) . . . . ?
Li1 N1 C5 N2 37.8(2) . . . . ?
Li4 N1 C5 N2 -42.2(3) . . . . ?
C1 N1 C5 C4 -1.0(3) . . . . ?
Li1 N1 C5 C4 -144.5(2) . . . . ?
Li4 N1 C5 C4 135.5(2) . . . . ?
C3 C4 C5 N2 178.3(3) . . . . ?
C3 C4 C5 N1 0.8(4) . . . . ?
C5 N2 C6 C11 -113.7(2) . . . . ?
Li3 N2 C6 C11 30.6(3) . . . . ?
Li2 N2 C6 C11 111.7(2) . . . . ?
C5 N2 C6 C7 71.2(3) . . . . ?
Li3 N2 C6 C7 -144.5(2) . . . . ?
Li2 N2 C6 C7 -63.4(2) . . . . ?
C11 C6 C7 C8 0.7(3) . . . . ?
N2 C6 C7 C8 176.0(2) . . . . ?
C6 C7 C8 C9 0.3(4) . . . . ?
C7 C8 C9 C10 -0.9(4) . . . . ?
C7 C8 C9 C12 178.0(2) . . . . ?
C8 C9 C10 C11 0.5(4) . . . . ?
C12 C9 C10 C11 -178.4(2) . . . . ?
N2 Li3 N3 C13 -119.0(3) . . . . ?
N5 Li3 N3 C13 33.1(3) . . . . ?
Li4 Li3 N3 C13 85.4(3) . . . . ?
Li1 Li3 N3 C13 99.4(2) 2 . . . ?
Li2 Li3 N3 C13 -157.1(2) . . . . ?
Li1 Li3 N3 C13 153.1(2) . . . . ?
Li4 Li3 N3 C13 155.8(2) 2 . . . ?
N2 Li3 N3 C17 26.1(3) . . . . ?
N5 Li3 N3 C17 178.19(16) . . . . ?
Li4 Li3 N3 C17 -129.5(2) . . . . ?
Li1 Li3 N3 C17 -115.43(18) 2 . . . ?
Li2 Li3 N3 C17 -12.0(2) . . . . ?
Li1 Li3 N3 C17 -61.8(2) . . . . ?
Li4 Li3 N3 C17 -59.12(15) 2 . . . ?
N2 Li3 N3 Li1 141.6(3) . . . 2 ?
N5 Li3 N3 Li1 -66.39(18) . . . 2 ?
Li4 Li3 N3 Li1 -14.1(2) . . . 2 ?
Li2 Li3 N3 Li1 103.44(17) . . . 2 ?
Li1 Li3 N3 Li1 53.7(2) . . . 2 ?
Li4 Li3 N3 Li1 56.31(13) 2 . . 2 ?
C7 C6 C11 C10 -1.2(4) . . . . ?
N2 C6 C11 C10 -176.4(2) . . . . ?
C9 C10 C11 C6 0.6(4) . . . . ?
N10 Li8 Li7 N8 -100.1(2) . . . . ?
N11 Li8 Li7 N8 117.9(2) . . . . ?
N7 Li8 Li7 N8 -41.0(6) 2_546 . . . ?
Li5 Li8 Li7 N8 61.9(2) 2_546 . . . ?
Li6 Li8 Li7 N8 -19.7(3) 2_546 . . . ?
C37 Li8 Li7 N8 -96.3(3) 2_546 . . . ?
Li6 Li8 Li7 N8 58.76(18) . . . . ?
Li5 Li8 Li7 N8 -15.26(15) . . . . ?
N10 Li8 Li7 N12 151.8(2) . . . . ?
N11 Li8 Li7 N12 9.86(15) . . . . ?
N7 Li8 Li7 N12 -149.0(5) 2_546 . . . ?
Li5 Li8 Li7 N12 -46.16(18) 2_546 . . . ?
Li6 Li8 Li7 N12 -127.74(18) 2_546 . . . ?
C37 Li8 Li7 N12 155.6(3) 2_546 . . . ?
Li6 Li8 Li7 N12 -49.32(12) . . . . ?
Li5 Li8 Li7 N12 -123.34(17) . . . . ?
N11 Li8 Li7 N10 -142.0(2) . . . . ?
N7 Li8 Li7 N10 59.1(5) 2_546 . . . ?
Li5 Li8 Li7 N10 162.0(2) 2_546 . . . ?
Li6 Li8 Li7 N10 80.42(18) 2_546 . . . ?
C37 Li8 Li7 N10 3.7(3) 2_546 . . . ?
Li6 Li8 Li7 N10 158.85(19) . . . . ?
Li5 Li8 Li7 N10 84.82(16) . . . . ?
N10 Li8 Li7 Li5 -84.82(16) . . . . ?
N11 Li8 Li7 Li5 133.21(17) . . . . ?
N7 Li8 Li7 Li5 -25.7(5) 2_546 . . . ?
Li5 Li8 Li7 Li5 77.18(19) 2_546 . . . ?
Li6 Li8 Li7 Li5 -4.40(17) 2_546 . . . ?
C37 Li8 Li7 Li5 -81.1(3) 2_546 . . . ?
Li6 Li8 Li7 Li5 74.03(14) . . . . ?
N10 Li8 Li7 Li6 -158.85(19) . . . . ?
N11 Li8 Li7 Li6 59.18(15) . . . . ?
N7 Li8 Li7 Li6 -99.7(5) 2_546 . . . ?
Li5 Li8 Li7 Li6 3.15(17) 2_546 . . . ?
Li6 Li8 Li7 Li6 -78.42(19) 2_546 . . . ?
C37 Li8 Li7 Li6 -155.1(3) 2_546 . . . ?
Li5 Li8 Li7 Li6 -74.03(14) . . . . ?
N2 Li2 N4 C17 11.2(3) . . . . ?
N6 Li2 N4 C17 144.8(2) 2 . . . ?
Li3 Li2 N4 C17 34.1(2) . . . . ?
Li1 Li2 N4 C17 91.8(3) . . . . ?
Li4 Li2 N4 C17 115.7(2) 2 . . . ?
N2 Li2 N4 C18 139.0(2) . . . . ?
N6 Li2 N4 C18 -87.4(2) 2 . . . ?
Li3 Li2 N4 C18 161.85(16) . . . . ?
Li1 Li2 N4 C18 -140.45(19) . . . . ?
Li4 Li2 N4 C18 -116.53(17) 2 . . . ?
N2 Li2 N4 Li4 -104.5(2) . . . 2 ?
N6 Li2 N4 Li4 29.2(2) 2 . . 2 ?
Li3 Li2 N4 Li4 -81.63(15) . . . 2 ?
Li1 Li2 N4 Li4 -23.9(2) . . . 2 ?
N8 Li7 Li6 N12 149.7(2) . . . . ?
N10 Li7 Li6 N12 -101.4(2) . . . . ?
Li8 Li7 Li6 N12 -84.67(16) . . . . ?
Li5 Li7 Li6 N12 -161.1(2) . . . . ?
N8 Li7 Li6 N7 6.79(15) . . . . ?
N12 Li7 Li6 N7 -142.9(2) . . . . ?
N10 Li7 Li6 N7 115.69(19) . . . . ?
Li8 Li7 Li6 N7 132.40(17) . . . . ?
Li5 Li7 Li6 N7 55.99(15) . . . . ?
N8 Li7 Li6 N9 -151.3(4) . . . 2_546 ?
N12 Li7 Li6 N9 59.0(4) . . . 2_546 ?
N10 Li7 Li6 N9 -42.4(5) . . . 2_546 ?
Li8 Li7 Li6 N9 -25.7(4) . . . 2_546 ?
Li5 Li7 Li6 N9 -102.1(4) . . . 2_546 ?
N8 Li7 Li6 Li8 -47.86(18) . . . 2_546 ?
N12 Li7 Li6 Li8 162.4(2) . . . 2_546 ?
N10 Li7 Li6 Li8 61.0(2) . . . 2_546 ?
Li8 Li7 Li6 Li8 77.75(19) . . . 2_546 ?
Li5 Li7 Li6 Li8 1.34(17) . . . 2_546 ?
N8 Li7 Li6 Li5 -128.65(18) . . . 2_546 ?
N12 Li7 Li6 Li5 81.64(18) . . . 2_546 ?
N10 Li7 Li6 Li5 -19.7(2) . . . 2_546 ?
Li8 Li7 Li6 Li5 -3.04(16) . . . 2_546 ?
Li5 Li7 Li6 Li5 -79.44(18) . . . 2_546 ?
N8 Li7 Li6 Li8 -125.61(17) . . . . ?
N12 Li7 Li6 Li8 84.67(16) . . . . ?
N10 Li7 Li6 Li8 -16.71(15) . . . . ?
Li5 Li7 Li6 Li8 -76.41(14) . . . . ?
N8 Li7 Li6 Li5 -49.20(12) . . . . ?
N12 Li7 Li6 Li5 161.1(2) . . . . ?
N10 Li7 Li6 Li5 59.70(17) . . . . ?
Li8 Li7 Li6 Li5 76.41(14) . . . . ?
N10 Li8 Li6 N12 72.05(17) . . . . ?
N11 Li8 Li6 N12 -57.90(13) . . . . ?
N7 Li8 Li6 N12 -153.1(2) 2_546 . . . ?
Li5 Li8 Li6 N12 -120.57(19) 2_546 . . . ?
Li6 Li8 Li6 N12 166.1(2) 2_546 . . . ?
Li7 Li8 Li6 N12 55.68(14) . . . . ?
C37 Li8 Li6 N12 -156.8(4) 2_546 . . . ?
Li5 Li8 Li6 N12 121.90(16) . . . . ?
N10 Li8 Li6 N7 -49.5(3) . . . . ?
N11 Li8 Li6 N7 -179.4(2) . . . . ?
N7 Li8 Li6 N7 85.4(3) 2_546 . . . ?
Li5 Li8 Li6 N7 117.9(2) 2_546 . . . ?
Li6 Li8 Li6 N7 44.58(19) 2_546 . . . ?
Li7 Li8 Li6 N7 -65.9(2) . . . . ?
C37 Li8 Li6 N7 81.6(4) 2_546 . . . ?
Li5 Li8 Li6 N7 0.37(19) . . . . ?
N10 Li8 Li6 N9 -174.83(16) . . . 2_546 ?
N11 Li8 Li6 N9 55.22(15) . . . 2_546 ?
N7 Li8 Li6 N9 -40.0(2) 2_546 . . 2_546 ?
Li5 Li8 Li6 N9 -7.45(15) 2_546 . . 2_546 ?
Li6 Li8 Li6 N9 -80.77(16) 2_546 . . 2_546 ?
Li7 Li8 Li6 N9 168.80(19) . . . 2_546 ?
C37 Li8 Li6 N9 -43.7(4) 2_546 . . 2_546 ?
Li5 Li8 Li6 N9 -124.98(17) . . . 2_546 ?
N10 Li8 Li6 Li8 -94.06(18) . . . 2_546 ?
N11 Li8 Li6 Li8 135.98(19) . . . 2_546 ?
N7 Li8 Li6 Li8 40.81(18) 2_546 . . 2_546 ?
Li5 Li8 Li6 Li8 73.32(16) 2_546 . . 2_546 ?
Li6 Li8 Li6 Li8 0.0 2_546 . . 2_546 ?
Li7 Li8 Li6 Li8 -110.43(18) . . . 2_546 ?
C37 Li8 Li6 Li8 37.1(3) 2_546 . . 2_546 ?
Li5 Li8 Li6 Li8 -44.21(12) . . . 2_546 ?
N10 Li8 Li6 Li5 -167.4(2) . . . 2_546 ?
N11 Li8 Li6 Li5 62.67(15) . . . 2_546 ?
N7 Li8 Li6 Li5 -32.51(19) 2_546 . . 2_546 ?
Li6 Li8 Li6 Li5 -73.32(16) 2_546 . . 2_546 ?
Li7 Li8 Li6 Li5 176.2(2) . . . 2_546 ?
C37 Li8 Li6 Li5 -36.3(3) 2_546 . . 2_546 ?
Li5 Li8 Li6 Li5 -117.53(15) . . . 2_546 ?
N10 Li8 Li6 Li7 16.37(15) . . . . ?
N11 Li8 Li6 Li7 -113.58(17) . . . . ?
N7 Li8 Li6 Li7 151.2(2) 2_546 . . . ?
Li5 Li8 Li6 Li7 -176.2(2) 2_546 . . . ?
Li6 Li8 Li6 Li7 110.43(18) 2_546 . . . ?
C37 Li8 Li6 Li7 147.5(4) 2_546 . . . ?
Li5 Li8 Li6 Li7 66.22(14) . . . . ?
N10 Li8 Li6 Li5 -49.85(15) . . . . ?
N11 Li8 Li6 Li5 -179.81(16) . . . . ?
N7 Li8 Li6 Li5 85.0(2) 2_546 . . . ?
Li5 Li8 Li6 Li5 117.53(15) 2_546 . . . ?
Li6 Li8 Li6 Li5 44.21(12) 2_546 . . . ?
Li7 Li8 Li6 Li5 -66.22(14) . . . . ?
C37 Li8 Li6 Li5 81.3(4) 2_546 . . . ?
N10 Li8 N11 C61 114.3(3) . . . . ?
N7 Li8 N11 C61 -35.6(3) 2_546 . . . ?
Li5 Li8 N11 C61 -98.2(2) 2_546 . . . ?
Li6 Li8 N11 C61 -87.3(3) 2_546 . . . ?
Li7 Li8 N11 C61 153.12(19) . . . . ?
C37 Li8 N11 C61 -6.1(3) 2_546 . . . ?
Li6 Li8 N11 C61 -156.8(2) . . . . ?
Li5 Li8 N11 C61 -157.0(2) . . . . ?
N10 Li8 N11 C65 -29.8(3) . . . . ?
N7 Li8 N11 C65 -179.58(17) 2_546 . . . ?
Li5 Li8 N11 C65 117.77(19) 2_546 . . . ?
Li6 Li8 N11 C65 128.7(3) 2_546 . . . ?
Li7 Li8 N11 C65 9.1(2) . . . . ?
C37 Li8 N11 C65 -150.07(16) 2_546 . . . ?
Li6 Li8 N11 C65 59.17(16) . . . . ?
Li5 Li8 N11 C65 59.0(3) . . . . ?
N10 Li8 N11 Li5 -147.5(3) . . . 2_546 ?
N7 Li8 N11 Li5 62.66(17) 2_546 . . 2_546 ?
Li6 Li8 N11 Li5 10.9(3) 2_546 . . 2_546 ?
Li7 Li8 N11 Li5 -108.67(18) . . . 2_546 ?
C37 Li8 N11 Li5 92.16(18) 2_546 . . 2_546 ?
Li6 Li8 N11 Li5 -58.60(14) . . . 2_546 ?
Li5 Li8 N11 Li5 -58.8(2) . . . 2_546 ?
C29 N5 C25 C26 -0.6(4) . . . . ?
Li4 N5 C25 C26 -145.2(2) . . . . ?
Li3 N5 C25 C26 134.1(3) . . . . ?
N7 Li6 N12 C65 -177.2(2) . . . . ?
N9 Li6 N12 C65 -24.1(3) 2_546 . . . ?
Li8 Li6 N12 C65 95.4(4) 2_546 . . . ?
Li5 Li6 N12 C65 24.0(2) 2_546 . . . ?
Li7 Li6 N12 C65 131.3(2) . . . . ?
Li8 Li6 N12 C65 66.29(17) . . . . ?
Li5 Li6 N12 C65 115.49(18) . . . . ?
N7 Li6 N12 C66 -35.8(3) . . . . ?
N9 Li6 N12 C66 117.4(2) 2_546 . . . ?
Li8 Li6 N12 C66 -123.2(4) 2_546 . . . ?
Li5 Li6 N12 C66 165.46(17) 2_546 . . . ?
Li7 Li6 N12 C66 -87.26(19) . . . . ?
Li8 Li6 N12 C66 -152.26(18) . . . . ?
Li5 Li6 N12 C66 -103.05(19) . . . . ?
N7 Li6 N12 Li7 51.5(3) . . . . ?
N9 Li6 N12 Li7 -155.3(2) 2_546 . . . ?
Li8 Li6 N12 Li7 -35.9(4) 2_546 . . . ?
Li5 Li6 N12 Li7 -107.28(18) 2_546 . . . ?
Li8 Li6 N12 Li7 -65.00(14) . . . . ?
Li5 Li6 N12 Li7 -15.80(16) . . . . ?
N8 Li7 N12 C65 -147.8(2) . . . . ?
N10 Li7 N12 C65 -16.0(3) . . . . ?
Li8 Li7 N12 C65 -38.2(2) . . . . ?
Li5 Li7 N12 C65 -96.9(2) . . . . ?
Li6 Li7 N12 C65 -116.1(2) . . . . ?
N8 Li7 N12 C66 85.6(2) . . . . ?
N10 Li7 N12 C66 -142.7(2) . . . . ?
Li8 Li7 N12 C66 -164.85(16) . . . . ?
Li5 Li7 N12 C66 136.43(19) . . . . ?
Li6 Li7 N12 C66 117.28(18) . . . . ?
N8 Li7 N12 Li6 -31.7(2) . . . . ?
N10 Li7 N12 Li6 100.1(2) . . . . ?
Li8 Li7 N12 Li6 77.87(16) . . . . ?
Li5 Li7 N12 Li6 19.2(2) . . . . ?
N5 C25 C26 C27 -0.7(4) . . . . ?
N12 Li7 Li5 N8 -101.2(2) . . . . ?
N10 Li7 Li5 N8 149.6(2) . . . . ?
Li8 Li7 Li5 N8 -160.73(19) . . . . ?
Li6 Li7 Li5 N8 -86.41(16) . . . . ?
N8 Li7 Li5 N9 -140.1(2) . . . . ?
N12 Li7 Li5 N9 118.8(2) . . . . ?
N10 Li7 Li5 N9 9.56(14) . . . . ?
Li8 Li7 Li5 N9 59.21(15) . . . . ?
Li6 Li7 Li5 N9 133.53(17) . . . . ?
N8 Li7 Li5 N11 64.5(5) . . . 2_546 ?
N12 Li7 Li5 N11 -36.6(6) . . . 2_546 ?
N10 Li7 Li5 N11 -145.8(5) . . . 2_546 ?
Li8 Li7 Li5 N11 -96.2(5) . . . 2_546 ?
Li6 Li7 Li5 N11 -21.9(5) . . . 2_546 ?
N8 Li7 Li5 Li8 85.04(19) . . . 2_546 ?
N12 Li7 Li5 Li8 -16.1(3) . . . 2_546 ?
N10 Li7 Li5 Li8 -125.35(18) . . . 2_546 ?
Li8 Li7 Li5 Li8 -75.7(2) . . . 2_546 ?
Li6 Li7 Li5 Li8 -1.37(17) . . . 2_546 ?
N8 Li7 Li5 Li6 165.0(2) . . . 2_546 ?
N12 Li7 Li5 Li6 63.9(2) . . . 2_546 ?
N10 Li7 Li5 Li6 -45.34(17) . . . 2_546 ?
Li8 Li7 Li5 Li6 4.32(16) . . . 2_546 ?
Li6 Li7 Li5 Li6 78.64(18) . . . 2_546 ?
N8 Li7 Li5 Li6 86.41(16) . . . . ?
N12 Li7 Li5 Li6 -14.76(15) . . . . ?
N10 Li7 Li5 Li6 -123.98(17) . . . . ?
Li8 Li7 Li5 Li6 -74.32(14) . . . . ?
N8 Li7 Li5 Li8 160.73(19) . . . . ?
N12 Li7 Li5 Li8 59.56(18) . . . . ?
N10 Li7 Li5 Li8 -49.66(12) . . . . ?
Li6 Li7 Li5 Li8 74.32(14) . . . . ?
N12 Li6 Li5 N8 68.99(17) . . . . ?
N7 Li6 Li5 N8 -59.70(13) . . . . ?
N9 Li6 Li5 N8 -157.3(2) 2_546 . . . ?
Li8 Li6 Li5 N8 -123.61(19) 2_546 . . . ?
Li5 Li6 Li5 N8 163.7(2) 2_546 . . . ?
Li7 Li6 Li5 N8 54.74(14) . . . . ?
Li8 Li6 Li5 N8 119.97(16) . . . . ?
N12 Li6 Li5 N9 -51.6(3) . . . . ?
N7 Li6 Li5 N9 179.7(2) . . . . ?
N9 Li6 Li5 N9 82.2(3) 2_546 . . . ?
Li8 Li6 Li5 N9 115.8(3) 2_546 . . . ?
Li5 Li6 Li5 N9 43.09(19) 2_546 . . . ?
Li7 Li6 Li5 N9 -65.8(2) . . . . ?
Li8 Li6 Li5 N9 -0.6(2) . . . . ?
N12 Li6 Li5 N11 -174.08(16) . . . 2_546 ?
N7 Li6 Li5 N11 57.23(16) . . . 2_546 ?
N9 Li6 Li5 N11 -40.3(3) 2_546 . . 2_546 ?
Li8 Li6 Li5 N11 -6.67(15) 2_546 . . 2_546 ?
Li5 Li6 Li5 N11 -79.41(16) 2_546 . . 2_546 ?
Li7 Li6 Li5 N11 171.7(2) . . . 2_546 ?
Li8 Li6 Li5 N11 -123.10(17) . . . 2_546 ?
N12 Li6 Li5 Li8 -167.4(2) . . . 2_546 ?
N7 Li6 Li5 Li8 63.90(16) . . . 2_546 ?
N9 Li6 Li5 Li8 -33.7(2) 2_546 . . 2_546 ?
Li5 Li6 Li5 Li8 -72.73(17) 2_546 . . 2_546 ?
Li7 Li6 Li5 Li8 178.3(2) . . . 2_546 ?
Li8 Li6 Li5 Li8 -116.42(16) . . . 2_546 ?
N12 Li6 Li5 Li6 -94.67(19) . . . 2_546 ?
N7 Li6 Li5 Li6 136.64(19) . . . 2_546 ?
N9 Li6 Li5 Li6 39.07(18) 2_546 . . 2_546 ?
Li8 Li6 Li5 Li6 72.73(17) 2_546 . . 2_546 ?
Li5 Li6 Li5 Li6 0.0 2_546 . . 2_546 ?
Li7 Li6 Li5 Li6 -108.92(18) . . . 2_546 ?
Li8 Li6 Li5 Li6 -43.69(12) . . . 2_546 ?
N12 Li6 Li5 Li7 14.25(15) . . . . ?
N7 Li6 Li5 Li7 -114.44(17) . . . . ?
N9 Li6 Li5 Li7 148.0(2) 2_546 . . . ?
Li8 Li6 Li5 Li7 -178.3(2) 2_546 . . . ?
Li5 Li6 Li5 Li7 108.92(18) 2_546 . . . ?
Li8 Li6 Li5 Li7 65.23(14) . . . . ?
N12 Li6 Li5 Li8 -50.98(15) . . . . ?
N7 Li6 Li5 Li8 -179.67(17) . . . . ?
N9 Li6 Li5 Li8 82.8(2) 2_546 . . . ?
Li8 Li6 Li5 Li8 116.42(16) 2_546 . . . ?
Li5 Li6 Li5 Li8 43.69(12) 2_546 . . . ?
Li7 Li6 Li5 Li8 -65.23(14) . . . . ?
N10 Li8 Li5 N8 71.30(17) . . . . ?
N11 Li8 Li5 N8 -53.1(3) . . . . ?
N7 Li8 Li5 N8 -175.84(16) 2_546 . . . ?
Li5 Li8 Li5 N8 -98.23(19) 2_546 . . . ?
Li6 Li8 Li5 N8 -170.9(2) 2_546 . . . ?
Li7 Li8 Li5 N8 14.48(15) . . . . ?
C37 Li8 Li5 N8 155.91(15) 2_546 . . . ?
Li6 Li8 Li5 N8 -53.35(15) . . . . ?
N10 Li8 Li5 N9 -55.86(13) . . . . ?
N11 Li8 Li5 N9 179.7(2) . . . . ?
N7 Li8 Li5 N9 57.00(16) 2_546 . . . ?
Li5 Li8 Li5 N9 134.6(2) 2_546 . . . ?
Li6 Li8 Li5 N9 61.96(15) 2_546 . . . ?
Li7 Li8 Li5 N9 -112.68(17) . . . . ?
C37 Li8 Li5 N9 28.74(16) 2_546 . . . ?
Li6 Li8 Li5 N9 179.49(17) . . . . ?
N10 Li8 Li5 N11 -150.5(2) . . . 2_546 ?
N11 Li8 Li5 N11 85.0(3) . . . 2_546 ?
N7 Li8 Li5 N11 -37.7(3) 2_546 . . 2_546 ?
Li5 Li8 Li5 N11 39.92(19) 2_546 . . 2_546 ?
Li6 Li8 Li5 N11 -32.7(2) 2_546 . . 2_546 ?
Li7 Li8 Li5 N11 152.6(2) . . . 2_546 ?
C37 Li8 Li5 N11 -65.9(2) 2_546 . . 2_546 ?
Li6 Li8 Li5 N11 84.8(2) . . . 2_546 ?
N10 Li8 Li5 Li8 169.5(2) . . . 2_546 ?
N11 Li8 Li5 Li8 45.11(19) . . . 2_546 ?
N7 Li8 Li5 Li8 -77.61(16) 2_546 . . 2_546 ?
Li5 Li8 Li5 Li8 0.0 2_546 . . 2_546 ?
Li6 Li8 Li5 Li8 -72.65(16) 2_546 . . 2_546 ?
Li7 Li8 Li5 Li8 112.71(19) . . . 2_546 ?
C37 Li8 Li5 Li8 -105.87(18) 2_546 . . 2_546 ?
Li6 Li8 Li5 Li8 44.88(12) . . . 2_546 ?
N10 Li8 Li5 Li6 -117.83(19) . . . 2_546 ?
N11 Li8 Li5 Li6 117.8(2) . . . 2_546 ?
N7 Li8 Li5 Li6 -4.97(15) 2_546 . . 2_546 ?
Li5 Li8 Li5 Li6 72.65(16) 2_546 . . 2_546 ?
Li7 Li8 Li5 Li6 -174.6(2) . . . 2_546 ?
C37 Li8 Li5 Li6 -33.22(16) 2_546 . . 2_546 ?
Li6 Li8 Li5 Li6 117.53(15) . . . 2_546 ?
N10 Li8 Li5 Li7 56.82(14) . . . . ?
N11 Li8 Li5 Li7 -67.6(2) . . . . ?
N7 Li8 Li5 Li7 169.7(2) 2_546 . . . ?
Li5 Li8 Li5 Li7 -112.71(19) 2_546 . . . ?
Li6 Li8 Li5 Li7 174.6(2) 2_546 . . . ?
C37 Li8 Li5 Li7 141.43(19) 2_546 . . . ?
Li6 Li8 Li5 Li7 -67.83(15) . . . . ?
N10 Li8 Li5 Li6 124.65(16) . . . . ?
N11 Li8 Li5 Li6 0.23(19) . . . . ?
N7 Li8 Li5 Li6 -122.49(17) 2_546 . . . ?
Li5 Li8 Li5 Li6 -44.88(12) 2_546 . . . ?
Li6 Li8 Li5 Li6 -117.53(15) 2_546 . . . ?
Li7 Li8 Li5 Li6 67.83(15) . . . . ?
C37 Li8 Li5 Li6 -150.75(17) 2_546 . . . ?
N12 Li6 N7 C37 122.0(3) . . . . ?
N9 Li6 N7 C37 -32.4(3) 2_546 . . . ?
Li8 Li6 N7 C37 -95.0(2) 2_546 . . . ?
Li5 Li6 N7 C37 -86.9(3) 2_546 . . . ?
Li7 Li6 N7 C37 157.68(19) . . . . ?
Li8 Li6 N7 C37 -154.0(2) . . . . ?
Li5 Li6 N7 C37 -153.6(2) . . . . ?
N12 Li6 N7 C41 -22.8(3) . . . . ?
N9 Li6 N7 C41 -177.14(17) 2_546 . . . ?
Li8 Li6 N7 C41 120.18(19) 2_546 . . . ?
Li5 Li6 N7 C41 128.3(2) 2_546 . . . ?
Li7 Li6 N7 C41 12.9(2) . . . . ?
Li8 Li6 N7 C41 61.2(2) . . . . ?
Li5 Li6 N7 C41 61.57(16) . . . . ?
N12 Li6 N7 Li8 -143.0(3) . . . 2_546 ?
N9 Li6 N7 Li8 62.68(18) 2_546 . . 2_546 ?
Li5 Li6 N7 Li8 8.1(2) 2_546 . . 2_546 ?
Li7 Li6 N7 Li8 -107.29(17) . . . 2_546 ?
Li8 Li6 N7 Li8 -59.0(2) . . . 2_546 ?
Li5 Li6 N7 Li8 -58.61(13) . . . 2_546 ?
C25 C26 C27 C28 1.3(4) . . . . ?
N9 Li5 N8 C41 -174.8(2) . . . . ?
N11 Li5 N8 C41 -26.2(3) 2_546 . . . ?
Li8 Li5 N8 C41 24.0(2) 2_546 . . . ?
Li6 Li5 N8 C41 100.3(4) 2_546 . . . ?
Li7 Li5 N8 C41 130.62(19) . . . . ?
Li6 Li5 N8 C41 65.53(16) . . . . ?
Li8 Li5 N8 C41 114.82(17) . . . . ?
N9 Li5 N8 C42 -31.3(3) . . . . ?
N11 Li5 N8 C42 117.3(2) 2_546 . . . ?
Li8 Li5 N8 C42 167.47(18) 2_546 . . . ?
Li6 Li5 N8 C42 -116.2(4) 2_546 . . . ?
Li7 Li5 N8 C42 -85.9(2) . . . . ?
Li6 Li5 N8 C42 -151.00(19) . . . . ?
Li8 Li5 N8 C42 -101.7(2) . . . . ?
N9 Li5 N8 Li7 54.6(3) . . . . ?
N11 Li5 N8 Li7 -156.8(2) 2_546 . . . ?
Li8 Li5 N8 Li7 -106.62(18) 2_546 . . . ?
Li6 Li5 N8 Li7 -30.3(4) 2_546 . . . ?
Li6 Li5 N8 Li7 -65.09(14) . . . . ?
Li8 Li5 N8 Li7 -15.80(16) . . . . ?
N12 Li7 N8 C41 -11.0(3) . . . . ?
N10 Li7 N8 C41 -142.9(2) . . . . ?
Li8 Li7 N8 C41 -91.0(3) . . . . ?
Li5 Li7 N8 C41 -111.0(2) . . . . ?
Li6 Li7 N8 C41 -34.5(2) . . . . ?
N12 Li7 N8 C42 -137.0(2) . . . . ?
N10 Li7 N8 C42 91.1(2) . . . . ?
Li8 Li7 N8 C42 143.0(2) . . . . ?
Li5 Li7 N8 C42 122.97(18) . . . . ?
Li6 Li7 N8 C42 -160.48(16) . . . . ?
N12 Li7 N8 Li5 100.0(2) . . . . ?
N10 Li7 N8 Li5 -31.9(2) . . . . ?
Li8 Li7 N8 Li5 20.0(2) . . . . ?
Li6 Li7 N8 Li5 76.55(15) . . . . ?
C26 C27 C28 C29 -0.7(4) . . . . ?
C30 N6 C29 N5 172.46(18) . . . . ?
Li1 N6 C29 N5 -47.6(3) 2 . . . ?
Li2 N6 C29 N5 53.3(3) 2 . . . ?
C30 N6 C29 C28 -10.6(3) . . . . ?
Li1 N6 C29 C28 129.3(2) 2 . . . ?
Li2 N6 C29 C28 -129.8(3) 2 . . . ?
C25 N5 C29 N6 178.23(19) . . . . ?
Li4 N5 C29 N6 -32.2(2) . . . . ?
Li3 N5 C29 N6 49.5(3) . . . . ?
C25 N5 C29 C28 1.2(3) . . . . ?
Li4 N5 C29 C28 150.7(2) . . . . ?
Li3 N5 C29 C28 -127.6(2) . . . . ?
C27 C28 C29 N6 -177.3(2) . . . . ?
C27 C28 C29 N5 -0.5(4) . . . . ?
C29 N6 C30 C35 116.6(2) . . . . ?
Li1 N6 C30 C35 -21.9(3) 2 . . . ?
Li2 N6 C30 C35 -104.4(2) 2 . . . ?
C29 N6 C30 C31 -70.9(3) . . . . ?
Li1 N6 C30 C31 150.6(2) 2 . . . ?
Li2 N6 C30 C31 68.2(2) 2 . . . ?
C29 N6 C30 Li2 -139.1(2) . . . 2 ?
Li1 N6 C30 Li2 82.4(2) 2 . . 2 ?
C77 Al1 Li9 Al2 125(3) . . . . ?
C73 Al1 Li9 Al2 -55(3) . . . . ?
C82 Al1 Li9 Al2 35(3) . . . . ?
C81 Al1 Li9 Al2 -147(3) . . . . ?
C89 Al2 Li9 Al1 146(3) . . . . ?
C85 Al2 Li9 Al1 -35(3) . . . . ?
C83 Al2 Li9 Al1 59(3) . . . . ?
C84 Al2 Li9 Al1 -126(3) . . . . ?
C31 C30 C35 C34 -0.4(3) . . . . ?
N6 C30 C35 C34 172.3(2) . . . . ?
Li2 C30 C35 C34 109.1(3) 2 . . . ?
C30 C35 C34 C33 0.1(4) . . . . ?
N8 Li5 N9 C49 115.4(3) . . . . ?
N11 Li5 N9 C49 -36.5(3) 2_546 . . . ?
Li8 Li5 N9 C49 -89.3(3) 2_546 . . . ?
Li6 Li5 N9 C49 -101.4(2) 2_546 . . . ?
Li7 Li5 N9 C49 152.93(19) . . . . ?
Li6 Li5 N9 C49 -157.9(2) . . . . ?
Li8 Li5 N9 C49 -158.4(2) . . . . ?
N8 Li5 N9 C53 -27.9(3) . . . . ?
N11 Li5 N9 C53 -179.82(16) 2_546 . . . ?
Li8 Li5 N9 C53 127.4(2) 2_546 . . . ?
Li6 Li5 N9 C53 115.28(18) 2_546 . . . ?
Li7 Li5 N9 C53 9.6(2) . . . . ?
Li6 Li5 N9 C53 58.8(3) . . . . ?
Li8 Li5 N9 C53 58.28(16) . . . . ?
N8 Li5 N9 Li6 -143.2(3) . . . 2_546 ?
N11 Li5 N9 Li6 64.90(17) 2_546 . . 2_546 ?
Li8 Li5 N9 Li6 12.1(2) 2_546 . . 2_546 ?
Li7 Li5 N9 Li6 -105.66(16) . . . 2_546 ?
Li6 Li5 N9 Li6 -56.4(2) . . . 2_546 ?
Li8 Li5 N9 Li6 -57.00(13) . . . 2_546 ?
C35 C34 C33 C32 0.5(4) . . . . ?
C35 C34 C33 C36 -179.3(3) . . . . ?
N11 Li8 N10 C53 -176.1(2) . . . . ?
N7 Li8 N10 C53 -28.6(3) 2_546 . . . ?
Li5 Li8 N10 C53 87.9(5) 2_546 . . . ?
Li6 Li8 N10 C53 19.8(2) 2_546 . . . ?
Li7 Li8 N10 C53 128.8(2) . . . . ?
C37 Li8 N10 C53 -49.0(2) 2_546 . . . ?
Li6 Li8 N10 C53 110.81(19) . . . . ?
Li5 Li8 N10 C53 63.94(17) . . . . ?
N11 Li8 N10 C54 -31.5(4) . . . . ?
N7 Li8 N10 C54 116.0(2) 2_546 . . . ?
Li5 Li8 N10 C54 -127.5(4) 2_546 . . . ?
Li6 Li8 N10 C54 164.34(17) 2_546 . . . ?
Li7 Li8 N10 C54 -86.6(2) . . . . ?
C37 Li8 N10 C54 95.53(19) 2_546 . . . ?
Li6 Li8 N10 C54 -104.61(19) . . . . ?
Li5 Li8 N10 C54 -151.48(19) . . . . ?
N11 Li8 N10 Li7 55.1(3) . . . . ?
N7 Li8 N10 Li7 -157.4(2) 2_546 . . . ?
Li5 Li8 N10 Li7 -40.8(5) 2_546 . . . ?
Li6 Li8 N10 Li7 -109.02(18) 2_546 . . . ?
C37 Li8 N10 Li7 -177.82(16) 2_546 . . . ?
Li6 Li8 N10 Li7 -17.96(16) . . . . ?
Li5 Li8 N10 Li7 -64.83(14) . . . . ?
N8 Li7 N10 C53 -13.5(3) . . . . ?
N12 Li7 N10 C53 -145.2(2) . . . . ?
Li8 Li7 N10 C53 -115.8(2) . . . . ?
Li5 Li7 N10 C53 -37.1(2) . . . . ?
Li6 Li7 N10 C53 -94.3(2) . . . . ?
N8 Li7 N10 C54 -139.8(2) . . . . ?
N12 Li7 N10 C54 88.5(2) . . . . ?
Li8 Li7 N10 C54 117.90(17) . . . . ?
Li5 Li7 N10 C54 -163.36(15) . . . . ?
Li6 Li7 N10 C54 139.40(18) . . . . ?
N8 Li7 N10 Li8 102.3(2) . . . . ?
N12 Li7 N10 Li8 -29.4(2) . . . . ?
Li5 Li7 N10 Li8 78.74(15) . . . . ?
Li6 Li7 N10 Li8 21.50(19) . . . . ?
C34 C33 C32 C31 -0.7(4) . . . . ?
C36 C33 C32 C31 179.1(2) . . . . ?
C33 C32 C31 C30 0.4(4) . . . . ?
C35 C30 C31 C32 0.2(3) . . . . ?
N6 C30 C31 C32 -172.5(2) . . . . ?
Li2 C30 C31 C32 -123.4(2) 2 . . . ?
C17 N3 C13 C14 0.8(4) . . . . ?
Li3 N3 C13 C14 142.3(3) . . . . ?
Li1 N3 C13 C14 -135.4(3) 2 . . . ?
N3 C13 C14 C15 0.1(4) . . . . ?
C13 C14 C15 C16 -0.8(4) . . . . ?
C14 C15 C16 C17 0.7(4) . . . . ?
C18 N4 C17 N3 -173.43(18) . . . . ?
Li4 N4 C17 N3 47.1(2) 2 . . . ?
Li2 N4 C17 N3 -55.7(3) . . . . ?
C18 N4 C17 C16 9.6(3) . . . . ?
Li4 N4 C17 C16 -129.9(2) 2 . . . ?
Li2 N4 C17 C16 127.4(3) . . . . ?
C13 N3 C17 N4 -178.1(2) . . . . ?
Li3 N3 C17 N4 34.0(2) . . . . ?
Li1 N3 C17 N4 -46.9(3) 2 . . . ?
C13 N3 C17 C16 -0.9(3) . . . . ?
Li3 N3 C17 C16 -148.9(2) . . . . ?
Li1 N3 C17 C16 130.2(2) 2 . . . ?
C15 C16 C17 N4 177.1(2) . . . . ?
C15 C16 C17 N3 0.2(3) . . . . ?
C17 N4 C18 C23 -112.9(2) . . . . ?
Li4 N4 C18 C23 25.4(3) 2 . . . ?
Li2 N4 C18 C23 107.8(2) . . . . ?
C17 N4 C18 C19 71.7(3) . . . . ?
Li4 N4 C18 C19 -150.0(2) 2 . . . ?
Li2 N4 C18 C19 -67.6(2) . . . . ?
C23 C18 C19 C20 -0.5(4) . . . . ?
N4 C18 C19 C20 174.9(2) . . . . ?
C18 C19 C20 C21 0.6(4) . . . . ?
C19 C20 C21 C22 -0.5(4) . . . . ?
C19 C20 C21 C24 178.7(3) . . . . ?
C20 C21 C22 C23 0.5(4) . . . . ?
C24 C21 C22 C23 -178.8(3) . . . . ?
C21 C22 C23 C18 -0.5(4) . . . . ?
C19 C18 C23 C22 0.5(4) . . . . ?
N4 C18 C23 C22 -175.0(2) . . . . ?
C65 N11 C61 C62 -0.8(3) . . . . ?
Li8 N11 C61 C62 -141.4(2) . . . . ?
Li5 N11 C61 C62 139.4(2) 2_546 . . . ?
N11 C61 C62 C63 -1.7(4) . . . . ?
C61 C62 C63 C64 2.0(4) . . . . ?
C62 C63 C64 C65 0.1(4) . . . . ?
C66 N12 C65 N11 173.99(18) . . . . ?
Li6 N12 C65 N11 -44.8(3) . . . . ?
Li7 N12 C65 N11 59.0(3) . . . . ?
C66 N12 C65 C64 -9.0(3) . . . . ?
Li6 N12 C65 C64 132.3(2) . . . . ?
Li7 N12 C65 C64 -124.0(3) . . . . ?
C61 N11 C65 N12 -179.90(19) . . . . ?
Li8 N11 C65 N12 -34.2(2) . . . . ?
Li5 N11 C65 N12 46.0(3) 2_546 . . . ?
C61 N11 C65 C64 2.9(3) . . . . ?
Li8 N11 C65 C64 148.6(2) . . . . ?
Li5 N11 C65 C64 -131.2(2) 2_546 . . . ?
C63 C64 C65 N12 -179.5(2) . . . . ?
C63 C64 C65 N11 -2.6(3) . . . . ?
C65 N12 C66 C67 117.6(2) . . . . ?
Li6 N12 C66 C67 -22.0(3) . . . . ?
Li7 N12 C66 C67 -106.8(2) . . . . ?
C65 N12 C66 C71 -68.7(3) . . . . ?
Li6 N12 C66 C71 151.7(2) . . . . ?
Li7 N12 C66 C71 67.0(2) . . . . ?
C67 C66 C71 C70 -0.2(4) . . . . ?
N12 C66 C71 C70 -174.0(2) . . . . ?
C66 C71 C70 C69 0.8(4) . . . . ?
C71 C70 C69 C68 -0.9(4) . . . . ?
C71 C70 C69 C72 178.8(3) . . . . ?
C70 C69 C68 C67 0.4(4) . . . . ?
C72 C69 C68 C67 -179.3(2) . . . . ?
C71 C66 C67 C68 -0.3(4) . . . . ?
N12 C66 C67 C68 173.6(2) . . . . ?
C69 C68 C67 C66 0.2(4) . . . . ?
C41 N7 C37 C38 -0.6(4) . . . . ?
Li6 N7 C37 C38 -142.6(3) . . . . ?
Li8 N7 C37 C38 138.9(3) 2_546 . . . ?
C41 N7 C37 Li8 -139.5(2) . . . 2_546 ?
Li6 N7 C37 Li8 78.5(2) . . . 2_546 ?
N7 C37 C38 C39 0.3(4) . . . . ?
Li8 C37 C38 C39 65.7(4) 2_546 . . . ?
C37 C38 C39 C40 -0.1(4) . . . . ?
C38 C39 C40 C41 0.2(4) . . . . ?
C42 N8 C41 N7 171.07(18) . . . . ?
Li5 N8 C41 N7 -43.3(2) . . . . ?
Li7 N8 C41 N7 56.8(3) . . . . ?
C42 N8 C41 C40 -12.7(3) . . . . ?
Li5 N8 C41 C40 133.0(2) . . . . ?
Li7 N8 C41 C40 -126.9(2) . . . . ?
C37 N7 C41 N8 177.18(19) . . . . ?
Li6 N7 C41 N8 -36.8(2) . . . . ?
Li8 N7 C41 N8 46.5(3) 2_546 . . . ?
C37 N7 C41 C40 0.7(3) . . . . ?
Li6 N7 C41 C40 146.7(2) . . . . ?
Li8 N7 C41 C40 -130.0(2) 2_546 . . . ?
C39 C40 C41 N8 -176.6(2) . . . . ?
C39 C40 C41 N7 -0.5(3) . . . . ?
C41 N8 C42 C43 127.0(2) . . . . ?
Li5 N8 C42 C43 -13.6(3) . . . . ?
Li7 N8 C42 C43 -97.5(2) . . . . ?
C41 N8 C42 C47 -58.5(3) . . . . ?
Li5 N8 C42 C47 160.8(2) . . . . ?
Li7 N8 C42 C47 77.0(2) . . . . ?
C43 C42 C47 C46 -3.9(3) . . . . ?
N8 C42 C47 C46 -178.5(2) . . . . ?
C42 C47 C46 C45 1.5(4) . . . . ?
C47 C46 C45 C44 2.3(4) . . . . ?
C47 C46 C45 C48 -175.0(3) . . . . ?
C46 C45 C44 C43 -3.8(4) . . . . ?
C48 C45 C44 C43 173.5(2) . . . . ?
C45 C44 C43 C42 1.5(4) . . . . ?
C47 C42 C43 C44 2.4(3) . . . . ?
N8 C42 C43 C44 177.1(2) . . . . ?
C53 N9 C49 C50 -1.8(4) . . . . ?
Li5 N9 C49 C50 -142.0(3) . . . . ?
Li6 N9 C49 C50 136.5(3) 2_546 . . . ?
N9 C49 C50 C51 -2.3(5) . . . . ?
C49 C50 C51 C52 3.5(5) . . . . ?
C50 C51 C52 C53 -0.7(5) . . . . ?
C54 N10 C53 N9 172.31(18) . . . . ?
Li8 N10 C53 N9 -43.1(3) . . . . ?
Li7 N10 C53 N9 57.9(3) . . . . ?
C54 N10 C53 C52 -11.4(3) . . . . ?
Li8 N10 C53 C52 133.1(2) . . . . ?
Li7 N10 C53 C52 -125.8(3) . . . . ?
C49 N9 C53 N10 -178.8(2) . . . . ?
Li5 N9 C53 N10 -35.4(2) . . . . ?
Li6 N9 C53 N10 47.5(3) 2_546 . . . ?
C49 N9 C53 C52 4.6(3) . . . . ?
Li5 N9 C53 C52 148.1(2) . . . . ?
Li6 N9 C53 C52 -129.1(2) 2_546 . . . ?
C51 C52 C53 N10 -179.6(3) . . . . ?
C51 C52 C53 N9 -3.4(4) . . . . ?
C53 N10 C54 C59 123.8(2) . . . . ?
Li8 N10 C54 C59 -19.5(3) . . . . ?
Li7 N10 C54 C59 -102.1(2) . . . . ?
C53 N10 C54 C55 -62.5(3) . . . . ?
Li8 N10 C54 C55 154.1(2) . . . . ?
Li7 N10 C54 C55 71.5(2) . . . . ?
C55 C54 C59 C58 2.0(4) . . . . ?
N10 C54 C59 C58 175.9(2) . . . . ?
C54 C59 C58 C57 0.6(4) . . . . ?
C59 C58 C57 C56 -2.4(4) . . . . ?
C59 C58 C57 C60 176.3(3) . . . . ?
C58 C57 C56 C55 1.7(4) . . . . ?
C60 C57 C56 C55 -177.0(3) . . . . ?
C57 C56 C55 C54 0.8(4) . . . . ?
C59 C54 C55 C56 -2.7(4) . . . . ?
N10 C54 C55 C56 -176.5(2) . . . . ?
C73 Al1 C77 C79 -60.7(3) . . . . ?
C82 Al1 C77 C79 178.5(2) . . . . ?
C81 Al1 C77 C79 60.4(3) . . . . ?
Li9 Al1 C77 C79 119.4(3) . . . . ?
C73 Al1 C77 C78 61.7(3) . . . . ?
C82 Al1 C77 C78 -59.0(2) . . . . ?
C81 Al1 C77 C78 -177.1(2) . . . . ?
Li9 Al1 C77 C78 -118.2(2) . . . . ?
C73 Al1 C77 C80 -179.8(2) . . . . ?
C82 Al1 C77 C80 59.5(2) . . . . ?
C81 Al1 C77 C80 -58.7(2) . . . . ?
Li9 Al1 C77 C80 0.3(3) . . . . ?
C77 Al1 C73 C74 -66.7(4) . . . . ?
C82 Al1 C73 C74 54.2(4) . . . . ?
C81 Al1 C73 C74 173.0(3) . . . . ?
Li9 Al1 C73 C74 113.2(4) . . . . ?
C77 Al1 C73 C75 172.7(3) . . . . ?
C82 Al1 C73 C75 -66.3(3) . . . . ?
C81 Al1 C73 C75 52.5(3) . . . . ?
Li9 Al1 C73 C75 -7.4(4) . . . . ?
C77 Al1 C73 C76 53.8(5) . . . . ?
C82 Al1 C73 C76 174.8(4) . . . . ?
C81 Al1 C73 C76 -66.4(4) . . . . ?
Li9 Al1 C73 C76 -126.3(4) . . . . ?
C85 Al2 C89 C91 82.0(3) . . . . ?
C83 Al2 C89 C91 -39.5(3) . . . . ?
C84 Al2 C89 C91 -157.9(3) . . . . ?
Li9 Al2 C89 C91 -98.1(3) . . . . ?
C85 Al2 C89 C90 -158.9(3) . . . . ?
C83 Al2 C89 C90 79.6(3) . . . . ?
C84 Al2 C89 C90 -38.8(3) . . . . ?
Li9 Al2 C89 C90 20.9(4) . . . . ?
C85 Al2 C89 C92 -39.2(3) . . . . ?
C83 Al2 C89 C92 -160.6(2) . . . . ?
C84 Al2 C89 C92 81.0(3) . . . . ?
Li9 Al2 C89 C92 140.7(3) . . . . ?
C89 Al2 C85 C87 -50.9(3) . . . . ?
C83 Al2 C85 C87 69.7(2) . . . . ?
C84 Al2 C85 C87 -172.0(2) . . . . ?
Li9 Al2 C85 C87 129.2(2) . . . . ?
C89 Al2 C85 C86 -170.3(2) . . . . ?
C83 Al2 C85 C86 -49.6(3) . . . . ?
C84 Al2 C85 C86 68.6(3) . . . . ?
Li9 Al2 C85 C86 9.8(3) . . . . ?
C89 Al2 C85 C88 70.6(3) . . . . ?
C83 Al2 C85 C88 -168.8(2) . . . . ?
C84 Al2 C85 C88 -50.5(3) . . . . ?
Li9 Al2 C85 C88 -109.3(3) . . . . ?
C97 C96 C95 C94 0.1(5) . . . . ?
C93 C94 C95 C96 0.00(18) . . . . ?
C95 C96 C97 C97 0.2(7) . . . 2_446 ?
C95 C96 C97 C98 -179.9(4) . . . . ?
C95 C94 C93 C98 -178.6(16) . . . 2_446 ?
C95 C94 C93 C96 -0.3(2) . . . 2_446 ?
